data_7245453
loop_
_publ_author_name
'Dworzak, Michael R.'
'Rowland, Casey A.'
'Yap, Glenn P. A.'
'Bloch, Eric D.'

_publ_section_title
;
 Controlling phase in low-nuclearity calixarene-capped porous coordination
 cages with ligand functionalization
;
_journal_name_full CrystEngComm
_journal_paper_doi 10.1039/D2CE00861K
_journal_year 2022
_chemical_formula_moiety 'C208 H164 Mg8 N4 O42 S8, 2(C2 H8 N), 4(C3 H7 N O), 2[C3H7NO], 2[C3H7NO]'
_chemical_formula_sum 'C236 H236 Mg8 N14 O50 S8'
_chemical_formula_weight 4519.33
_space_group_crystal_system triclinic
_space_group_IT_number 2
_space_group_name_Hall '-P 1'
_space_group_name_H-M_alt 'P -1'
_atom_sites_solution_hydrogens geom
_atom_sites_solution_primary dual
_audit_creation_date 2021-08-04
_audit_creation_method
;
Olex2 1.3
(compiled 2020.12.01 svn.r5f60950 for OlexSys, GUI svn.r6272)
;
_audit_update_record
;
2022-06-23 deposited with the CCDC.	2022-08-15 downloaded from the CCDC.
;
_cell_angle_alpha 80.495(3)
_cell_angle_beta 88.866(3)
_cell_angle_gamma 76.732(3)
_cell_formula_units_Z 1
_cell_length_a 13.6310(8)
_cell_length_b 19.4305(11)
_cell_length_c 22.6660(14)
_cell_measurement_reflns_used 9160
_cell_measurement_temperature 150.0
_cell_measurement_theta_max 50.51
_cell_measurement_theta_min 3.33
_cell_volume 5761.8(6)
_computing_cell_refinement 'SAINT V8.40A (Bruker, 2019)'
_computing_data_reduction 'SAINT V8.40A (Bruker, 2019)'
_computing_molecular_graphics 'Olex2 1.3 (Dolomanov et al., 2009)'
_computing_publication_material 'Olex2 1.3 (Dolomanov et al., 2009)'
_computing_structure_refinement 'XL  (Sheldrick, 2008)'
_computing_structure_solution 'SHELXT  (Sheldrick, 2015)'
_diffrn_ambient_temperature 150.0
_diffrn_measured_fraction_theta_full 0.956
_diffrn_measured_fraction_theta_max 0.956
_diffrn_measurement_device_type 'Bruker APEX-II CCD'
_diffrn_measurement_method '\f and \w scans'
_diffrn_radiation_type CuK\a
_diffrn_radiation_wavelength 1.54178
_diffrn_reflns_av_R_equivalents 0.0600
_diffrn_reflns_av_unetI/netI 0.0338
_diffrn_reflns_Laue_measured_fraction_full 0.956
_diffrn_reflns_Laue_measured_fraction_max 0.956
_diffrn_reflns_limit_h_max 13
_diffrn_reflns_limit_h_min -13
_diffrn_reflns_limit_k_max 19
_diffrn_reflns_limit_k_min -19
_diffrn_reflns_limit_l_max 22
_diffrn_reflns_limit_l_min -22
_diffrn_reflns_number 103137
_diffrn_reflns_point_group_measured_fraction_full 0.956
_diffrn_reflns_point_group_measured_fraction_max 0.956
_diffrn_reflns_theta_full 50.578
_diffrn_reflns_theta_max 50.578
_diffrn_reflns_theta_min 2.369
_diffrn_source_current 1.2
_diffrn_source_power 0.06
_diffrn_source_voltage 50.0
_diffrn_standards_number 0
_exptl_absorpt_coefficient_mu 1.590
_exptl_absorpt_correction_T_max 0.7449
_exptl_absorpt_correction_T_min 0.6562
_exptl_absorpt_correction_type multi-scan
_exptl_absorpt_process_details
;
SADABS-2016/2 (Bruker,2016) was used for absorption correction.
wR2(int) was 0.1311 before and 0.0870 after correction.
The Ratio of minimum to maximum transmission is 0.8809.
The \l/2 correction factor is Not present.
;
_exptl_crystal_colour colourless
_exptl_crystal_colour_primary colourless
_exptl_crystal_density_diffrn 1.302
_exptl_crystal_description block
_exptl_crystal_F_000 2374
_exptl_crystal_size_max 0.2
_exptl_crystal_size_mid 0.065
_exptl_crystal_size_min 0.044
_refine_diff_density_max 2.156
_refine_diff_density_min -1.289
_refine_diff_density_rms 0.120
_refine_ls_extinction_method none
_refine_ls_goodness_of_fit_ref 1.072
_refine_ls_hydrogen_treatment constr
_refine_ls_matrix_type full
_refine_ls_number_parameters 1179
_refine_ls_number_reflns 11619
_refine_ls_number_restraints 1026
_refine_ls_restrained_S_all 1.087
_refine_ls_R_factor_all 0.1186
_refine_ls_R_factor_gt 0.1115
_refine_ls_shift/su_max 0.000
_refine_ls_shift/su_mean 0.000
_refine_ls_structure_factor_coef Fsqd
_refine_ls_weighting_details 'w=1/[\s^2^(Fo^2^)+(0.0531P)^2^+102.8625P] where P=(Fo^2^+2Fc^2^)/3'
_refine_ls_weighting_scheme calc
_refine_ls_wR_factor_gt 0.2602
_refine_ls_wR_factor_ref 0.2641
_reflns_Friedel_coverage 0.000
_reflns_number_gt 10521
_reflns_number_total 11619
_reflns_threshold_expression 'I > 2\s(I)'
_cod_data_source_file d2ce00861k2.cif
_cod_data_source_block eric526
_cod_database_code 7245453
_shelx_shelxl_version_number 2017/1
_shelx_space_group_comment
;
The symmetry employed for this shelxl refinement is uniquely defined
by the following loop, which should always be used as a source of
symmetry information in preference to the above space-group names.
They are only intended as comments.
;
_shelx_estimated_absorpt_t_max 0.933
_shelx_estimated_absorpt_t_min 0.742
_olex2_refinement_description
;
1. Fixed Uiso
 At 1.2 times of:
  All C(H) groups, All N(H,H) groups
 At 1.5 times of:
  All C(H,H,H) groups
2. Restrained distances
 C17-C13 \\sim C7-C3 \\sim C28-C23 \\sim C37-C33
 with sigma of 0.02
 C39-C37 \\sim C40-C37 \\sim C38-C37 \\sim C31-C28 \\sim C29-C28 \\sim C30-C28
\\sim C9-C7 \\sim C8-C7 ~
 C7-C10 \\sim C19-C17 \\sim C20-C17 \\sim C18-C17
 with sigma of 0.02
3. Uiso/Uaniso restraints and constraints
All non-hydrogen atoms have similar U: within 2A with sigma of 0.002 and sigma
for terminal atoms of 0.004 within 2A
Uanis(O1_4) = Uanis(O1_5)
Uanis(N1_4) = Uanis(N1_5)
Uanis(C1_4) = Uanis(C1_5)
Uanis(C2_4) = Uanis(C2_5)
Uanis(C3_4) = Uanis(C3_5)
4. Others
 Sof(O1)=Sof(N1)=Sof(C1)=Sof(H1)=Sof(C2)=Sof(H2A)=Sof(H2B)=Sof(H2C)=Sof(C3)=
 Sof(H3A)=Sof(H3B)=Sof(H3C)=1-FVAR(1)
 Sof(O1)=Sof(N1)=Sof(C1)=Sof(H1)=Sof(C2)=Sof(H2A)=Sof(H2B)=Sof(H2C)=Sof(C3)=
 Sof(H3A)=Sof(H3B)=Sof(H3C)=FVAR(1)
5.a Free rotating group:
 O1(N1,C1,C2,C3), O1(N1,C1,C2,C3)
5.b Secondary CH2 refined with riding coordinates:
 N1(H1A,H1B)
5.c Me refined with riding coordinates:
 C2(H2A,H2B,H2C), C3(H3A,H3B,H3C), C2(H2A,H2B,H2C), C3(H3A,H3B,H3C)
5.d Aromatic/amide H refined with riding coordinates:
 C2(H2), C4(H4), C12(H12), C14(H14), C22(H22), C24(H24), C32(H32), C34(H34),
 C43(H43), C46(H46), C49(H49), C52(H52), C55(H55), C56(H56), C57(H57), C58(H58),
  C59(H59), C61(H61), C62(H62), C63(H63), C64(H64), C65(H65), C67(H67),
 C68(H68), C69(H69), C70(H70), C71(H71), C75(H75), C78(H78), C81(H81), C84(H84),
  C87(H87), C88(H88), C89(H89), C90(H90), C91(H91), C93(H93), C94(H94),
 C95(H95), C96(H96), C97(H97), C99(H99), C100(H100), C101(H101), C102(H102),
 C103(H103), C1(H1), C1(H1), C1(H1)
5.e Fitted hexagon refined as free rotating group:
 C1(C2,C3,C4,C5,C6), C11(C12,C13,C14,C15,C16), C21(C22,C23,C24,C25,C26),
 C27(C32,C33,C34,C35,C36), C42(C43,C44,C45,C46,C47), C48(C49,C50,C51,C52,C53),
 C55(C56,C57,C58,C59,C60), C61(C62,C63,C64,C65,C66), C67(C68,C69,C70,C71,C72),
 C74(C75,C76,C77,C78,C79), C80(C81,C82,C83,C84,C85), C87(C88,C89,C90,C91,C92),
 C93(C94,C95,C96,C97,C98), C99(C100,C101,C102,C103,C104)
5.f Idealised Me refined as rotating group:
 C8(H8A,H8B,H8C), C9(H9A,H9B,H9C), C10(H10A,H10B,H10C), C18(H18A,H18B,H18C),
 C19(H19A,H19B,H19C), C20(H20A,H20B,H20C), C29(H29A,H29B,H29C), C30(H30A,H30B,
 H30C), C31(H31A,H31B,H31C), C38(H38A,H38B,H38C), C39(H39A,H39B,H39C), C40(H40A,
 H40B,H40C), C1(H1C,H1D,H1E), C2(H2A,H2B,H2C), C2(H2A,H2B,H2C), C3(H3A,H3B,H3C)
;
_smtbx_masks_special_details
;
A solvent mask was calculated and 165 electrons were 
found in a volume of 779\%A^3^ in 3 voids per unit cell. 
This is consistent with the presence of 
2[C3H7NO], 2[C3H7NO] per Asymmetric Unit 
which account for 160 electrons 
per unit cell.
;
_smtbx_masks_void_probe_radius 1.2
_smtbx_masks_void_truncation_radius 1.2
_olex2_submission_special_instructions 'No special instructions were received'

loop_
_space_group_symop_operation_xyz
'x, y, z'
'-x, -y, -z'

loop_
_atom_site_label
_atom_site_type_symbol
_atom_site_fract_x
_atom_site_fract_y
_atom_site_fract_z
_atom_site_U_iso_or_equiv
_atom_site_adp_type
_atom_site_occupancy
_atom_site_site_symmetry_order
_atom_site_calc_flag
_atom_site_refinement_flags_posn
_atom_site_refinement_flags_adp
_atom_site_refinement_flags_occupancy
_atom_site_disorder_assembly
_atom_site_disorder_group
S1 S 1.02946(17) 0.78950(12) 0.14448(10) 0.0247(5) Uani 1 1 d . U . . .
S2 S 0.68125(17) 0.91194(12) 0.26009(10) 0.0234(5) Uani 1 1 d . U . . .
S3 S 0.50591(17) 0.69198(12) 0.22005(10) 0.0235(5) Uani 1 1 d . U . . .
S4 S 0.85484(17) 0.56648(12) 0.10751(10) 0.0232(5) Uani 1 1 d . U . . .
Mg1 Mg 0.9811(2) 0.69512(15) 0.25974(13) 0.0205(7) Uani 1 1 d . . . . .
Mg2 Mg 0.7937(2) 0.76362(15) 0.32087(12) 0.0204(7) Uani 1 1 d . U . . .
Mg3 Mg 0.6955(2) 0.64237(14) 0.30313(12) 0.0176(7) Uani 1 1 d . . . . .
Mg4 Mg 0.8832(2) 0.57676(15) 0.23895(12) 0.0196(7) Uani 1 1 d . . . . .
O1 O 1.0674(4) 0.7487(3) 0.2022(3) 0.0252(10) Uani 1 1 d . U . . .
O2 O 1.0978(5) 0.8239(3) 0.1094(3) 0.0297(13) Uani 1 1 d . U . . .
O3 O 0.8687(4) 0.7886(3) 0.2433(3) 0.0221(11) Uani 1 1 d . U . . .
O4 O 0.7258(4) 0.8693(3) 0.3153(3) 0.0231(10) Uani 1 1 d . U . . .
O5 O 0.6394(5) 0.9864(3) 0.2612(3) 0.0274(13) Uani 1 1 d . U . . .
O6 O 0.6702(4) 0.7531(3) 0.2701(3) 0.0224(11) Uani 1 1 d . U . . .
O7 O 0.5503(4) 0.6487(3) 0.2760(3) 0.0231(10) Uani 1 1 d . U . . .
O8 O 0.4038(4) 0.6899(3) 0.2074(3) 0.0270(13) Uani 1 1 d . U . . .
O9 O 0.7350(4) 0.6223(3) 0.2163(2) 0.0219(11) Uani 1 1 d . U . . .
O10 O 0.8928(4) 0.5277(3) 0.1658(3) 0.0231(10) Uani 1 1 d . U . . .
O11 O 0.8646(5) 0.5251(3) 0.0600(3) 0.0258(13) Uani 1 1 d . U . . .
O12 O 0.9305(4) 0.6615(3) 0.1857(3) 0.0230(11) Uani 1 1 d . U . . .
O13 O 0.8554(4) 0.6529(3) 0.3037(2) 0.0163(13) Uani 1 1 d . . . . .
O14 O 0.7157(5) 0.5374(3) 0.3371(3) 0.0271(11) Uani 1 1 d . U . . .
O15 O 0.8513(5) 0.4901(3) 0.2900(3) 0.0281(12) Uani 1 1 d . U . . .
O16 O 0.9612(5) 0.2766(3) 0.6694(3) 0.0292(12) Uani 1 1 d . U . . .
O17 O 1.0970(5) 0.2186(3) 0.6284(3) 0.0287(12) Uani 1 1 d . U . . .
O18 O 0.6481(4) 0.6555(3) 0.3877(3) 0.0249(11) Uani 1 1 d . U . . .
O19 O 0.7267(4) 0.7408(3) 0.3977(3) 0.0232(9) Uani 1 1 d . U . . .
O20 O 0.9733(5) 0.4713(3) 0.7386(3) 0.0282(12) Uani 1 1 d . U . . .
O21 O 0.8966(5) 0.3892(3) 0.7190(3) 0.0274(11) Uani 1 1 d . U . . .
N1 N 0.7737(6) 0.2056(4) 0.4393(3) 0.0272(9) Uani 1 1 d . U . . .
N2 N 0.5856(6) 0.6971(4) 0.6606(3) 0.0244(9) Uani 1 1 d . U . . .
C1 C 0.9232(4) 0.8557(2) 0.1551(3) 0.0259(9) Uani 1 1 d G U . . .
C2 C 0.9092(4) 0.9180(3) 0.1129(2) 0.0309(11) Uani 1 1 d G U . . .
H2 H 0.955696 0.921830 0.081461 0.037 Uiso 1 1 calc R U . . .
C3 C 0.8272(5) 0.9746(2) 0.1169(2) 0.0367(11) Uani 1 1 d DG U . . .
C4 C 0.7591(4) 0.9689(2) 0.1629(3) 0.0310(11) Uani 1 1 d G U . . .
H4 H 0.703058 1.007583 0.165584 0.037 Uiso 1 1 calc R U . . .
C5 C 0.7731(4) 0.9066(3) 0.2050(2) 0.0255(9) Uani 1 1 d G U . . .
C6 C 0.8552(4) 0.8500(2) 0.2011(2) 0.0243(9) Uani 1 1 d G U . . .
C7 C 0.8057(7) 1.0465(5) 0.0706(4) 0.0492(13) Uani 1 1 d D U . . .
C8 C 0.8802(9) 1.0482(7) 0.0238(5) 0.067(2) Uani 1 1 d D U . . .
H8A H 0.946956 1.041961 0.041901 0.100 Uiso 1 1 calc R U . . .
H8B H 0.862807 1.094385 -0.003113 0.100 Uiso 1 1 calc R U . . .
H8C H 0.880883 1.009378 0.000979 0.100 Uiso 1 1 calc R U . . .
C9 C 0.6995(9) 1.0612(7) 0.0438(6) 0.067(2) Uani 1 1 d D U . . .
H9A H 0.694774 1.023204 0.021199 0.100 Uiso 1 1 calc R U . . .
H9B H 0.685100 1.107526 0.017048 0.100 Uiso 1 1 calc R U . . .
H9C H 0.650468 1.062326 0.076068 0.100 Uiso 1 1 calc R U . . .
C10 C 0.7928(10) 1.1093(6) 0.1028(5) 0.064(2) Uani 1 1 d D U . . .
H10A H 0.743032 1.105711 0.134266 0.096 Uiso 1 1 calc R U . . .
H10B H 0.769528 1.153810 0.074414 0.096 Uiso 1 1 calc R U . . .
H10C H 0.857516 1.109543 0.120791 0.096 Uiso 1 1 calc R U . . .
C11 C 0.5844(4) 0.8759(3) 0.2380(3) 0.0256(9) Uani 1 1 d G U . . .
C12 C 0.4997(4) 0.9263(2) 0.2132(3) 0.0299(11) Uani 1 1 d G U . . .
H12 H 0.497044 0.975987 0.210312 0.036 Uiso 1 1 calc R U . . .
C13 C 0.4187(4) 0.9038(3) 0.1926(3) 0.0348(11) Uani 1 1 d DG U . . .
C14 C 0.4226(4) 0.8311(3) 0.1969(3) 0.0300(11) Uani 1 1 d G U . . .
H14 H 0.367272 0.815727 0.182821 0.036 Uiso 1 1 calc R U . . .
C15 C 0.5073(4) 0.7807(2) 0.2217(3) 0.0258(9) Uani 1 1 d G U . . .
C16 C 0.5882(3) 0.8032(2) 0.2422(3) 0.0246(9) Uani 1 1 d G U . . .
C17 C 0.3206(7) 0.9622(5) 0.1691(4) 0.0446(13) Uani 1 1 d D U . . .
C18 C 0.3493(9) 1.0127(6) 0.1172(5) 0.059(2) Uani 1 1 d D U . . .
H18A H 0.397871 1.037071 0.130926 0.088 Uiso 1 1 calc R U . . .
H18B H 0.288992 1.048302 0.100725 0.088 Uiso 1 1 calc R U . . .
H18C H 0.379861 0.985387 0.086100 0.088 Uiso 1 1 calc R U . . .
C19 C 0.2785(9) 1.0071(6) 0.2162(5) 0.058(2) Uani 1 1 d D U . . .
H19A H 0.257868 0.976455 0.250761 0.087 Uiso 1 1 calc R U . . .
H19B H 0.220008 1.044428 0.199585 0.087 Uiso 1 1 calc R U . . .
H19C H 0.330320 1.029462 0.228865 0.087 Uiso 1 1 calc R U . . .
C20 C 0.2411(8) 0.9301(6) 0.1483(6) 0.057(2) Uani 1 1 d D U . . .
H20A H 0.267563 0.903188 0.116293 0.085 Uiso 1 1 calc R U . . .
H20B H 0.182550 0.968308 0.133231 0.085 Uiso 1 1 calc R U . . .
H20C H 0.220969 0.897742 0.181804 0.085 Uiso 1 1 calc R U . . .
C21 C 0.5787(4) 0.6644(3) 0.1610(2) 0.0250(9) Uani 1 1 d G U . . .
C22 C 0.5235(3) 0.6742(3) 0.1082(2) 0.0294(11) Uani 1 1 d G U . . .
H22 H 0.453691 0.696618 0.106599 0.035 Uiso 1 1 calc R U . . .
C23 C 0.5704(4) 0.6511(3) 0.05762(19) 0.0339(11) Uani 1 1 d DG U . . .
C24 C 0.6725(4) 0.6182(3) 0.05991(19) 0.0294(11) Uani 1 1 d G U . . .
H24 H 0.704581 0.602428 0.025359 0.035 Uiso 1 1 calc R U . . .
C25 C 0.7277(3) 0.6085(3) 0.1127(2) 0.0252(9) Uani 1 1 d G U . . .
C26 C 0.6808(4) 0.6316(3) 0.16329(19) 0.0239(9) Uani 1 1 d G U . . .
C27 C 0.9166(5) 0.6358(3) 0.0865(2) 0.0258(9) Uani 1 1 d G U . . .
C32 C 0.9320(5) 0.6515(3) 0.0254(2) 0.0297(11) Uani 1 1 d G U . . .
H32 H 0.912317 0.623603 -0.000988 0.036 Uiso 1 1 calc R U . . .
C33 C 0.9763(5) 0.7079(3) 0.00290(17) 0.0338(10) Uani 1 1 d DG U . . .
C34 C 1.0051(5) 0.7486(3) 0.0415(2) 0.0300(11) Uani 1 1 d G U . . .
H34 H 1.035346 0.787194 0.026127 0.036 Uiso 1 1 calc R U . . .
C35 C 0.9897(5) 0.7330(3) 0.1026(2) 0.0262(9) Uani 1 1 d G U . . .
C36 C 0.9454(5) 0.6766(3) 0.12506(17) 0.0250(9) Uani 1 1 d G U . . .
C28 C 0.5035(7) 0.6583(5) -0.0007(4) 0.0434(13) Uani 1 1 d D U . . .
C29 C 0.4377(9) 0.6043(6) 0.0115(5) 0.057(2) Uani 1 1 d D U . . .
H29A H 0.480354 0.555601 0.016865 0.085 Uiso 1 1 calc R U . . .
H29B H 0.390995 0.611054 -0.022417 0.085 Uiso 1 1 calc R U . . .
H29C H 0.399240 0.611365 0.047867 0.085 Uiso 1 1 calc R U . . .
C30 C 0.4323(9) 0.7303(6) -0.0139(5) 0.057(2) Uani 1 1 d D U . . .
H30A H 0.392484 0.733099 -0.050130 0.085 Uiso 1 1 calc R U . . .
H30B H 0.470708 0.767747 -0.020154 0.085 Uiso 1 1 calc R U . . .
H30C H 0.387084 0.737320 0.019814 0.085 Uiso 1 1 calc R U . . .
C31 C 0.5653(8) 0.6425(7) -0.0545(4) 0.052(2) Uani 1 1 d D U . . .
H31A H 0.610932 0.675148 -0.062415 0.077 Uiso 1 1 calc R U . . .
H31B H 0.520528 0.649146 -0.089261 0.077 Uiso 1 1 calc R U . . .
H31C H 0.604853 0.592862 -0.046844 0.077 Uiso 1 1 calc R U . . .
C37 C 0.9971(7) 0.7249(5) -0.0665(4) 0.0420(13) Uani 1 1 d D U . . .
C38 C 0.9611(10) 0.6753(6) -0.1012(5) 0.054(2) Uani 1 1 d D U . . .
H38A H 0.991724 0.625438 -0.084003 0.081 Uiso 1 1 calc R U . . .
H38B H 0.980654 0.684709 -0.143080 0.081 Uiso 1 1 calc R U . . .
H38C H 0.887564 0.683463 -0.099086 0.081 Uiso 1 1 calc R U . . .
C39 C 0.9445(9) 0.8020(5) -0.0908(5) 0.052(2) Uani 1 1 d D U . . .
H39A H 0.957599 0.812600 -0.133654 0.078 Uiso 1 1 calc R U . . .
H39B H 0.970258 0.834451 -0.069658 0.078 Uiso 1 1 calc R U . . .
H39C H 0.871754 0.808537 -0.084859 0.078 Uiso 1 1 calc R U . . .
C40 C 1.1088(8) 0.7153(6) -0.0758(5) 0.051(2) Uani 1 1 d D U . . .
H40A H 1.135273 0.744895 -0.051820 0.076 Uiso 1 1 calc R U . . .
H40B H 1.121407 0.730057 -0.118185 0.076 Uiso 1 1 calc R U . . .
H40C H 1.142565 0.664821 -0.063344 0.076 Uiso 1 1 calc R U . . .
C41 C 0.7789(7) 0.4855(5) 0.3241(4) 0.0267(10) Uani 1 1 d . U . . .
C42 C 0.8143(5) 0.3135(3) 0.43391(19) 0.0260(10) Uani 1 1 d G U . . .
C43 C 0.8162(5) 0.3830(3) 0.4077(2) 0.0259(11) Uani 1 1 d G U . . .
H43 H 0.847731 0.411344 0.428108 0.031 Uiso 1 1 calc R U . . .
C44 C 0.7720(5) 0.4112(2) 0.3515(2) 0.0263(10) Uani 1 1 d G U . . .
C45 C 0.7258(5) 0.3698(3) 0.32160(19) 0.0284(10) Uani 1 1 d G U . . .
C46 C 0.7239(5) 0.3002(3) 0.3478(2) 0.0273(11) Uani 1 1 d G U . . .
H46 H 0.692336 0.271934 0.327397 0.033 Uiso 1 1 calc R U . . .
C47 C 0.7681(5) 0.2721(2) 0.4040(2) 0.0267(9) Uani 1 1 d G U . . .
C48 C 0.8247(5) 0.2042(3) 0.4919(2) 0.0272(10) Uani 1 1 d G U . . .
C49 C 0.8552(5) 0.1488(2) 0.5397(2) 0.0289(11) Uani 1 1 d G U . . .
H49 H 0.837126 0.104241 0.540240 0.035 Uiso 1 1 calc R U . . .
C50 C 0.9120(5) 0.1584(2) 0.5866(2) 0.0311(10) Uani 1 1 d G U . . .
C51 C 0.9383(5) 0.2236(3) 0.5858(2) 0.0280(10) Uani 1 1 d G U . . .
C52 C 0.9079(5) 0.2790(2) 0.5380(2) 0.0269(11) Uani 1 1 d G U . . .
H52 H 0.925948 0.323543 0.537425 0.032 Uiso 1 1 calc R U . . .
C53 C 0.8511(5) 0.2693(2) 0.4911(2) 0.0267(10) Uani 1 1 d G U . . .
C54 C 1.0044(7) 0.2397(5) 0.6321(4) 0.0282(10) Uani 1 1 d . U . . .
C55 C 0.5975(5) 0.4590(3) 0.2538(2) 0.0366(12) Uani 1 1 d G U . . .
H55 H 0.573963 0.481664 0.287165 0.044 Uiso 1 1 calc R U . . .
C56 C 0.5514(4) 0.4854(3) 0.1980(3) 0.0393(13) Uani 1 1 d G U . . .
H56 H 0.496329 0.526043 0.193066 0.047 Uiso 1 1 calc R U . . .
C57 C 0.5858(5) 0.4522(3) 0.1492(2) 0.0411(13) Uani 1 1 d G U . . .
H57 H 0.554330 0.470222 0.111005 0.049 Uiso 1 1 calc R U . . .
C58 C 0.6664(5) 0.3927(3) 0.1564(2) 0.0410(13) Uani 1 1 d G U . . .
H58 H 0.689966 0.370022 0.123042 0.049 Uiso 1 1 calc R U . . .
C59 C 0.7125(4) 0.3663(3) 0.2123(3) 0.0378(12) Uani 1 1 d G U . . .
H59 H 0.767602 0.325643 0.217140 0.045 Uiso 1 1 calc R U . . .
C60 C 0.6781(5) 0.3995(3) 0.2610(2) 0.0335(11) Uani 1 1 d G U . . .
C61 C 0.7745(5) 0.1258(3) 0.3670(2) 0.0308(12) Uani 1 1 d G U . . .
H61 H 0.811742 0.152832 0.340342 0.037 Uiso 1 1 calc R U . . .
C62 C 0.7489(5) 0.0661(3) 0.3510(2) 0.0325(12) Uani 1 1 d G U . . .
H62 H 0.768597 0.052221 0.313427 0.039 Uiso 1 1 calc R U . . .
C63 C 0.6945(5) 0.0265(3) 0.3900(2) 0.0323(12) Uani 1 1 d G U . . .
H63 H 0.676963 -0.014317 0.379032 0.039 Uiso 1 1 calc R U . . .
C64 C 0.6657(5) 0.0468(3) 0.4449(2) 0.0315(12) Uani 1 1 d G U . . .
H64 H 0.628473 0.019755 0.471551 0.038 Uiso 1 1 calc R U . . .
C65 C 0.6913(5) 0.1065(3) 0.4609(2) 0.0303(12) Uani 1 1 d G U . . .
H65 H 0.671618 0.120366 0.498467 0.036 Uiso 1 1 calc R U . . .
C66 C 0.7457(5) 0.1461(3) 0.4219(2) 0.0291(10) Uani 1 1 d G U . . .
C67 C 0.9635(6) 0.0260(3) 0.6240(2) 0.0431(13) Uani 1 1 d G U . . .
H67 H 0.958073 0.018965 0.583838 0.052 Uiso 1 1 calc R U . . .
C68 C 0.9902(6) -0.0328(2) 0.6694(3) 0.0466(14) Uani 1 1 d G U . . .
H68 H 1.002976 -0.079989 0.660288 0.056 Uiso 1 1 calc R U . . .
C69 C 0.9982(6) -0.0225(3) 0.7283(2) 0.0470(14) Uani 1 1 d G U . . .
H69 H 1.016436 -0.062690 0.759288 0.056 Uiso 1 1 calc R U . . .
C70 C 0.9795(6) 0.0465(3) 0.7416(2) 0.0455(14) Uani 1 1 d G U . . .
H70 H 0.984994 0.053562 0.781838 0.055 Uiso 1 1 calc R U . . .
C71 C 0.9529(6) 0.1053(2) 0.6962(3) 0.0421(13) Uani 1 1 d G U . . .
H71 H 0.940091 0.152516 0.705389 0.051 Uiso 1 1 calc R U . . .
C72 C 0.9449(6) 0.0950(3) 0.6374(2) 0.0379(11) Uani 1 1 d G U . . .
C73 C 0.6721(7) 0.6989(5) 0.4169(4) 0.0234(9) Uani 1 1 d . U . . .
C74 C 0.6608(4) 0.6465(2) 0.58332(19) 0.0221(9) Uani 1 1 d G U . . .
C75 C 0.6822(4) 0.6439(2) 0.5234(2) 0.0228(11) Uani 1 1 d G U . . .
H75 H 0.727986 0.603452 0.512433 0.027 Uiso 1 1 calc R U . . .
C76 C 0.6367(4) 0.7005(3) 0.47956(16) 0.0229(9) Uani 1 1 d G U . . .
C77 C 0.5697(4) 0.7597(2) 0.49561(19) 0.0242(10) Uani 1 1 d G U . . .
C78 C 0.5482(4) 0.7623(2) 0.5555(2) 0.0233(11) Uani 1 1 d G U . . .
H78 H 0.502440 0.802746 0.566495 0.028 Uiso 1 1 calc R U . . .
C79 C 0.5938(4) 0.7057(3) 0.59937(16) 0.0229(9) Uani 1 1 d G U . . .
C80 C 0.6504(4) 0.6329(2) 0.6847(2) 0.0239(10) Uani 1 1 d G U . . .
C81 C 0.6760(4) 0.6033(3) 0.74399(19) 0.0255(11) Uani 1 1 d G U . . .
H81 H 0.641255 0.625053 0.775325 0.031 Uiso 1 1 calc R U . . .
C82 C 0.7526(4) 0.5417(3) 0.75746(17) 0.0278(10) Uani 1 1 d G U . . .
C83 C 0.8035(4) 0.5098(2) 0.7116(2) 0.0259(10) Uani 1 1 d G U . . .
C84 C 0.7778(4) 0.5395(3) 0.65230(19) 0.0244(11) Uani 1 1 d G U . . .
H84 H 0.812632 0.517654 0.620970 0.029 Uiso 1 1 calc R U . . .
C85 C 0.7013(4) 0.6010(3) 0.63883(17) 0.0231(10) Uani 1 1 d G U . . .
C86 C 0.8981(7) 0.4523(5) 0.7243(4) 0.0267(10) Uani 1 1 d . U . . .
C87 C 0.4660(5) 0.8097(2) 0.4020(3) 0.0293(12) Uani 1 1 d G U . . .
H87 H 0.464736 0.762117 0.397615 0.035 Uiso 1 1 calc R U . . .
C88 C 0.4139(4) 0.8673(3) 0.3612(2) 0.0315(12) Uani 1 1 d G U . . .
H88 H 0.376980 0.859142 0.328971 0.038 Uiso 1 1 calc R U . . .
C89 C 0.4158(5) 0.9369(2) 0.3676(2) 0.0324(12) Uani 1 1 d G U . . .
H89 H 0.380148 0.976324 0.339767 0.039 Uiso 1 1 calc R U . . .
C90 C 0.4698(5) 0.9489(2) 0.4148(3) 0.0313(12) Uani 1 1 d G U . . .
H90 H 0.471070 0.996482 0.419206 0.038 Uiso 1 1 calc R U . . .
C91 C 0.5219(4) 0.8913(3) 0.4556(2) 0.0292(12) Uani 1 1 d G U . . .
H91 H 0.558826 0.899458 0.487850 0.035 Uiso 1 1 calc R U . . .
C92 C 0.5200(4) 0.8217(2) 0.4492(2) 0.0273(10) Uani 1 1 d G U . . .
C93 C 0.5485(5) 0.8183(3) 0.6836(2) 0.0318(12) Uani 1 1 d G U . . .
H93 H 0.588690 0.832301 0.651109 0.038 Uiso 1 1 calc R U . . .
C94 C 0.5018(5) 0.8679(2) 0.7190(3) 0.0349(13) Uani 1 1 d G U . . .
H94 H 0.510043 0.915731 0.710781 0.042 Uiso 1 1 calc R U . . .
C95 C 0.4430(5) 0.8474(3) 0.7666(2) 0.0359(13) Uani 1 1 d G U . . .
H95 H 0.411042 0.881260 0.790794 0.043 Uiso 1 1 calc R U . . .
C96 C 0.4309(5) 0.7774(3) 0.7787(2) 0.0340(13) Uani 1 1 d G U . . .
H96 H 0.390689 0.763359 0.811136 0.041 Uiso 1 1 calc R U . . .
C97 C 0.4776(5) 0.7278(2) 0.7432(3) 0.0304(12) Uani 1 1 d G U . . .
H97 H 0.469335 0.679927 0.751465 0.036 Uiso 1 1 calc R U . . .
C98 C 0.5364(5) 0.7483(3) 0.6957(2) 0.0283(10) Uani 1 1 d G U . . .
C99 C 0.7972(5) 0.5517(2) 0.8610(3) 0.0381(13) Uani 1 1 d G U . . .
H99 H 0.797144 0.600530 0.846938 0.046 Uiso 1 1 calc R U . . .
C100 C 0.8184(5) 0.5229(3) 0.9209(2) 0.0410(13) Uani 1 1 d G U . . .
H100 H 0.832804 0.552064 0.947833 0.049 Uiso 1 1 calc R U . . .
C101 C 0.8185(5) 0.4514(3) 0.9415(2) 0.0421(13) Uani 1 1 d G U . . .
H101 H 0.833006 0.431704 0.982424 0.050 Uiso 1 1 calc R U . . .
C102 C 0.7975(5) 0.4087(2) 0.9021(3) 0.0413(13) Uani 1 1 d G U . . .
H102 H 0.797547 0.359810 0.916121 0.050 Uiso 1 1 calc R U . . .
C103 C 0.7763(5) 0.4375(3) 0.8421(2) 0.0379(13) Uani 1 1 d G U . . .
H103 H 0.761887 0.408276 0.815226 0.045 Uiso 1 1 calc R U . . .
C104 C 0.7762(5) 0.5090(3) 0.82160(19) 0.0340(11) Uani 1 1 d G U . . .
N1_1 N 0.2671(7) 0.6357(5) 0.3446(4) 0.0473(18) Uani 1 1 d . U . . .
H1A_1 H 0.261575 0.624355 0.384954 0.057 Uiso 1 1 calc R U . . .
H1B_1 H 0.210893 0.629413 0.327171 0.057 Uiso 1 1 calc R U . . .
C1_1 C 0.2723(8) 0.7121(6) 0.3291(5) 0.049(2) Uani 1 1 d . U . . .
H1C_1 H 0.272425 0.725641 0.285507 0.074 Uiso 1 1 calc R U . . .
H1D_1 H 0.334130 0.718677 0.346373 0.074 Uiso 1 1 calc R U . . .
H1E_1 H 0.213626 0.742279 0.345215 0.074 Uiso 1 1 calc R U . . .
C2_1 C 0.3561(8) 0.5870(6) 0.3250(5) 0.049(2) Uani 1 1 d . U . . .
H2A_1 H 0.353916 0.591320 0.281340 0.074 Uiso 1 1 calc R U . . .
H2B_1 H 0.356552 0.537557 0.343227 0.074 Uiso 1 1 calc R U . . .
H2C_1 H 0.417249 0.599693 0.337376 0.074 Uiso 1 1 calc R U . . .
O1_2 O 0.7239(5) 0.4448(4) 0.5395(3) 0.0440(16) Uani 1 1 d . U . . .
N1_2 N 0.6014(6) 0.4307(5) 0.4788(4) 0.0414(14) Uani 1 1 d . U . . .
C1_2 C 0.6692(8) 0.4642(6) 0.4938(5) 0.0415(15) Uani 1 1 d . U . . .
H1_2 H 0.676627 0.506119 0.467632 0.050 Uiso 1 1 calc R U . . .
C2_2 C 0.5877(8) 0.3654(6) 0.5151(5) 0.044(2) Uani 1 1 d . U . . .
H2A_2 H 0.648327 0.343122 0.539935 0.066 Uiso 1 1 calc R U . . .
H2B_2 H 0.575939 0.332378 0.489150 0.066 Uiso 1 1 calc R U . . .
H2C_2 H 0.529594 0.376417 0.540899 0.066 Uiso 1 1 calc R U . . .
C3_2 C 0.5439(8) 0.4558(6) 0.4230(5) 0.043(2) Uani 1 1 d . U . . .
H3A_2 H 0.562034 0.499479 0.402336 0.065 Uiso 1 1 calc R U . . .
H3B_2 H 0.471750 0.466231 0.431523 0.065 Uiso 1 1 calc R U . . .
H3C_2 H 0.559275 0.418675 0.397593 0.065 Uiso 1 1 calc R U . . .
O1_4 O 0.9455(7) 0.2114(6) 0.2664(6) 0.089(3) Uani 0.723(7) 1 d G U P A 1
N1_4 N 1.0593(6) 0.2794(5) 0.2778(5) 0.087(3) Uani 0.723(7) 1 d G U P A 1
C1_4 C 0.9652(6) 0.2671(5) 0.2747(6) 0.087(3) Uani 0.723(7) 1 d G U P A 1
H1_4 H 0.909973 0.305562 0.279487 0.105 Uiso 0.723(7) 1 calc R U P A 1
C2_4 C 1.1481(6) 0.2234(7) 0.2710(10) 0.088(3) Uani 0.723(7) 1 d G U P A 1
H2A_4 H 1.208790 0.241532 0.274462 0.133 Uiso 0.723(7) 1 calc R U P A 1
H2B_4 H 1.149608 0.181877 0.302354 0.133 Uiso 0.723(7) 1 calc R U P A 1
H2C_4 H 1.145583 0.209190 0.231666 0.133 Uiso 0.723(7) 1 calc R U P A 1
C3_4 C 1.0750(10) 0.3479(6) 0.2879(9) 0.088(3) Uani 0.723(7) 1 d G U P A 1
H3A_4 H 1.147401 0.346113 0.288660 0.132 Uiso 0.723(7) 1 calc R U P A 1
H3B_4 H 1.042012 0.385705 0.255632 0.132 Uiso 0.723(7) 1 calc R U P A 1
H3C_4 H 1.046096 0.358293 0.326307 0.132 Uiso 0.723(7) 1 calc R U P A 1
O1_5 O 0.945(2) 0.6014(15) 0.5380(14) 0.089(3) Uani 0.277(7) 1 d G U P A -1
N1_5 N 0.976(2) 0.5251(13) 0.4689(15) 0.087(3) Uani 0.277(7) 1 d G U P A -1
C1_5 C 0.978(3) 0.5424(13) 0.5247(14) 0.087(3) Uani 0.277(7) 1 d G U P A -1
H1_5 H 1.007944 0.505057 0.555977 0.105 Uiso 0.277(7) 1 calc R U P A -1
C2_5 C 0.932(4) 0.5792(19) 0.4184(13) 0.088(3) Uani 0.277(7) 1 d G U P A -1
H2A_5 H 0.937248 0.557400 0.382099 0.133 Uiso 0.277(7) 1 calc R U P A -1
H2B_5 H 0.860733 0.598512 0.426119 0.133 Uiso 0.277(7) 1 calc R U P A -1
H2C_5 H 0.967802 0.618008 0.413028 0.133 Uiso 0.277(7) 1 calc R U P A -1
C3_5 C 1.018(4) 0.4530(16) 0.458(2) 0.088(3) Uani 0.277(7) 1 d G U P A -1
H3A_5 H 1.009624 0.451422 0.414964 0.132 Uiso 0.277(7) 1 calc R U P A -1
H3B_5 H 1.089956 0.439113 0.468423 0.132 Uiso 0.277(7) 1 calc R U P A -1
H3C_5 H 0.982820 0.419714 0.481484 0.132 Uiso 0.277(7) 1 calc R U P A -1

loop_
_atom_site_aniso_label
_atom_site_aniso_U_11
_atom_site_aniso_U_22
_atom_site_aniso_U_33
_atom_site_aniso_U_23
_atom_site_aniso_U_13
_atom_site_aniso_U_12
S1 0.0285(11) 0.0229(10) 0.0259(11) -0.0027(8) 0.0034(9) -0.0135(9)
S2 0.0287(11) 0.0174(10) 0.0245(11) -0.0049(8) -0.0032(9) -0.0049(9)
S3 0.0222(10) 0.0266(11) 0.0236(10) -0.0053(8) -0.0027(9) -0.0087(9)
S4 0.0304(11) 0.0227(10) 0.0188(10) -0.0058(8) -0.0008(9) -0.0091(9)
Mg1 0.0214(17) 0.0180(16) 0.0225(17) -0.0017(13) -0.0032(13) -0.0063(13)
Mg2 0.0244(15) 0.0217(15) 0.0170(15) -0.0023(12) -0.0025(12) -0.0091(12)
Mg3 0.0205(16) 0.0171(16) 0.0170(16) -0.0055(12) -0.0014(13) -0.0061(13)
Mg4 0.0238(17) 0.0175(16) 0.0182(17) -0.0024(13) -0.0017(13) -0.0067(13)
O1 0.028(2) 0.0238(19) 0.0259(19) -0.0019(17) 0.0026(18) -0.0125(17)
O2 0.030(3) 0.030(3) 0.032(3) -0.003(2) 0.007(2) -0.015(2)
O3 0.026(2) 0.018(2) 0.024(2) -0.0029(18) -0.0004(19) -0.0090(19)
O4 0.030(2) 0.0176(19) 0.0225(19) -0.0048(17) -0.0029(17) -0.0056(17)
O5 0.033(3) 0.017(3) 0.032(3) -0.008(2) -0.001(2) -0.002(2)
O6 0.026(2) 0.021(2) 0.022(2) -0.0065(19) -0.0022(19) -0.0066(19)
O7 0.0229(19) 0.0261(19) 0.0225(19) -0.0045(17) -0.0027(17) -0.0092(17)
O8 0.021(3) 0.033(3) 0.028(3) -0.006(2) -0.003(2) -0.008(2)
O9 0.027(2) 0.024(2) 0.018(2) -0.0069(19) -0.0020(19) -0.0105(19)
O10 0.031(2) 0.0216(19) 0.0190(19) -0.0049(17) -0.0007(17) -0.0083(17)
O11 0.035(3) 0.025(3) 0.021(3) -0.010(2) 0.001(2) -0.009(2)
O12 0.028(2) 0.021(2) 0.022(2) -0.0049(19) 0.002(2) -0.0104(19)
O13 0.016(3) 0.013(3) 0.021(3) -0.005(3) 0.000(3) -0.003(3)
O14 0.036(2) 0.021(2) 0.025(2) -0.004(2) -0.001(2) -0.008(2)
O15 0.035(2) 0.022(2) 0.027(2) -0.001(2) -0.001(2) -0.007(2)
O16 0.032(2) 0.029(2) 0.028(2) -0.005(2) -0.008(2) -0.008(2)
O17 0.031(2) 0.031(2) 0.027(2) -0.003(2) -0.005(2) -0.012(2)
O18 0.032(2) 0.025(2) 0.019(2) -0.0038(19) -0.001(2) -0.008(2)
O19 0.0280(18) 0.0245(17) 0.0184(17) -0.0023(15) -0.0020(16) -0.0093(15)
O20 0.030(2) 0.024(2) 0.029(2) -0.004(2) -0.004(2) -0.003(2)
O21 0.030(2) 0.024(2) 0.028(2) -0.005(2) -0.005(2) -0.004(2)
N1 0.0365(18) 0.0236(16) 0.0253(17) -0.0033(15) -0.0076(15) -0.0141(15)
N2 0.0308(18) 0.0216(16) 0.0198(16) -0.0045(15) -0.0005(15) -0.0030(15)
C1 0.0311(16) 0.0210(16) 0.0273(16) -0.0022(14) 0.0012(15) -0.0112(15)
C2 0.037(2) 0.0235(19) 0.032(2) 0.0001(18) 0.0017(19) -0.0094(18)
C3 0.043(2) 0.0270(19) 0.037(2) 0.0025(18) 0.0020(18) -0.0070(18)
C4 0.037(2) 0.0228(19) 0.032(2) -0.0002(18) 0.0000(18) -0.0067(18)
C5 0.0309(16) 0.0191(15) 0.0270(16) -0.0028(14) -0.0017(15) -0.0071(15)
C6 0.0293(17) 0.0190(16) 0.0262(17) -0.0029(15) -0.0008(16) -0.0093(15)
C7 0.055(3) 0.036(2) 0.047(3) 0.008(2) 0.005(2) -0.003(2)
C8 0.071(4) 0.049(4) 0.062(4) 0.016(4) 0.010(4) 0.005(4)
C9 0.069(4) 0.053(4) 0.061(4) 0.016(4) 0.006(4) 0.002(4)
C10 0.071(4) 0.045(4) 0.062(4) 0.011(4) 0.011(4) -0.001(4)
C11 0.0285(16) 0.0224(15) 0.0257(16) -0.0051(15) -0.0032(15) -0.0042(15)
C12 0.031(2) 0.0269(19) 0.030(2) -0.0050(18) -0.0047(18) -0.0027(18)
C13 0.0332(19) 0.0324(19) 0.036(2) -0.0044(18) -0.0067(18) -0.0013(18)
C14 0.029(2) 0.0292(19) 0.030(2) -0.0050(18) -0.0046(18) -0.0034(18)
C15 0.0257(16) 0.0262(16) 0.0258(16) -0.0054(15) -0.0028(15) -0.0054(14)
C16 0.0267(17) 0.0232(17) 0.0243(17) -0.0055(15) -0.0020(16) -0.0050(15)
C17 0.040(2) 0.041(2) 0.047(2) -0.004(2) -0.010(2) 0.002(2)
C18 0.052(4) 0.053(4) 0.060(4) 0.003(4) -0.010(4) 0.005(4)
C19 0.051(4) 0.052(4) 0.062(4) -0.008(4) -0.015(4) 0.008(4)
C20 0.048(4) 0.050(4) 0.063(4) -0.004(4) -0.017(4) 0.004(4)
C21 0.0267(16) 0.0277(16) 0.0231(16) -0.0060(15) -0.0038(15) -0.0097(15)
C22 0.032(2) 0.032(2) 0.0253(19) -0.0059(18) -0.0050(18) -0.0082(18)
C23 0.0369(19) 0.038(2) 0.0273(19) -0.0063(18) -0.0066(18) -0.0073(18)
C24 0.034(2) 0.032(2) 0.0235(19) -0.0066(18) -0.0042(18) -0.0083(18)
C25 0.0309(16) 0.0267(16) 0.0204(15) -0.0062(15) -0.0026(14) -0.0094(15)
C26 0.0282(17) 0.0258(17) 0.0206(16) -0.0061(16) -0.0030(15) -0.0101(16)
C27 0.0324(16) 0.0252(16) 0.0213(15) -0.0043(14) 0.0011(15) -0.0092(15)
C32 0.037(2) 0.029(2) 0.0234(19) -0.0034(18) 0.0024(19) -0.0100(18)
C33 0.042(2) 0.0330(19) 0.0261(19) -0.0014(17) 0.0039(18) -0.0113(18)
C34 0.037(2) 0.028(2) 0.0256(19) -0.0018(18) 0.0034(19) -0.0120(18)
C35 0.0321(16) 0.0246(16) 0.0240(16) -0.0030(15) 0.0028(15) -0.0117(15)
C36 0.0307(17) 0.0236(17) 0.0224(16) -0.0040(15) 0.0018(16) -0.0098(16)
C28 0.045(2) 0.049(2) 0.033(2) -0.007(2) -0.010(2) -0.005(2)
C29 0.058(4) 0.066(4) 0.044(4) -0.006(4) -0.015(4) -0.009(4)
C30 0.060(4) 0.061(4) 0.041(4) -0.007(4) -0.015(4) 0.006(4)
C31 0.051(4) 0.062(4) 0.037(4) -0.007(4) -0.011(4) -0.003(4)
C37 0.053(2) 0.041(2) 0.029(2) 0.001(2) 0.006(2) -0.012(2)
C38 0.070(4) 0.053(4) 0.036(4) 0.002(4) 0.007(4) -0.018(4)
C39 0.063(4) 0.053(4) 0.032(4) 0.008(4) 0.007(4) -0.009(4)
C40 0.062(4) 0.050(4) 0.034(4) 0.003(4) 0.013(4) -0.008(4)
C41 0.035(2) 0.0217(19) 0.024(2) -0.0033(17) -0.0031(17) -0.0085(17)
C42 0.0348(18) 0.0221(17) 0.0238(17) -0.0026(15) -0.0068(16) -0.0124(16)
C43 0.035(2) 0.0219(19) 0.0234(19) -0.0031(18) -0.0062(18) -0.0120(18)
C44 0.0353(19) 0.0220(17) 0.0236(18) -0.0033(16) -0.0055(16) -0.0106(16)
C45 0.0374(19) 0.0248(17) 0.0249(18) -0.0032(16) -0.0076(16) -0.0109(16)
C46 0.036(2) 0.0234(19) 0.0247(19) -0.0036(18) -0.0079(18) -0.0120(18)
C47 0.0358(18) 0.0228(17) 0.0245(17) -0.0030(15) -0.0075(16) -0.0128(16)
C48 0.0356(18) 0.0235(17) 0.0258(17) -0.0024(15) -0.0082(16) -0.0138(16)
C49 0.037(2) 0.0247(19) 0.028(2) -0.0014(18) -0.0089(18) -0.0138(18)
C50 0.0380(19) 0.0270(18) 0.0301(18) 0.0000(16) -0.0092(17) -0.0136(17)
C51 0.0343(19) 0.0252(18) 0.0268(18) -0.0016(16) -0.0075(16) -0.0129(16)
C52 0.035(2) 0.0235(19) 0.026(2) -0.0018(17) -0.0073(18) -0.0134(18)
C53 0.0351(18) 0.0229(17) 0.0248(17) -0.0021(15) -0.0076(16) -0.0131(16)
C54 0.032(2) 0.027(2) 0.027(2) -0.0026(17) -0.0061(18) -0.0109(18)
C55 0.045(2) 0.033(2) 0.031(2) -0.002(2) -0.011(2) -0.009(2)
C56 0.048(3) 0.036(3) 0.033(2) -0.001(2) -0.012(2) -0.008(2)
C57 0.049(3) 0.038(3) 0.034(2) 0.000(2) -0.012(2) -0.008(2)
C58 0.049(3) 0.039(3) 0.033(2) -0.001(2) -0.010(2) -0.008(2)
C59 0.046(2) 0.036(2) 0.031(2) -0.002(2) -0.010(2) -0.008(2)
C60 0.042(2) 0.031(2) 0.028(2) -0.0029(18) -0.0099(18) -0.0098(18)
C61 0.041(2) 0.027(2) 0.028(2) -0.004(2) -0.004(2) -0.016(2)
C62 0.043(3) 0.029(2) 0.030(2) -0.005(2) -0.003(2) -0.016(2)
C63 0.042(3) 0.029(2) 0.030(2) -0.005(2) -0.003(2) -0.017(2)
C64 0.041(3) 0.028(2) 0.029(2) -0.004(2) -0.004(2) -0.016(2)
C65 0.039(2) 0.027(2) 0.028(2) -0.004(2) -0.005(2) -0.015(2)
C66 0.038(2) 0.0255(19) 0.0271(19) -0.0039(17) -0.0055(18) -0.0149(17)
C67 0.050(3) 0.036(2) 0.041(2) 0.005(2) -0.012(2) -0.013(2)
C68 0.053(3) 0.039(2) 0.045(3) 0.007(2) -0.013(2) -0.012(2)
C69 0.053(3) 0.040(2) 0.045(3) 0.008(2) -0.014(2) -0.013(2)
C70 0.052(3) 0.040(2) 0.043(3) 0.007(2) -0.015(2) -0.015(2)
C71 0.049(3) 0.036(2) 0.040(2) 0.005(2) -0.014(2) -0.015(2)
C72 0.045(2) 0.032(2) 0.037(2) 0.0032(18) -0.0118(19) -0.0144(19)
C73 0.0289(18) 0.0237(18) 0.0186(18) -0.0030(15) -0.0024(16) -0.0080(16)
C74 0.0277(18) 0.0210(17) 0.0182(16) -0.0042(15) -0.0022(16) -0.0055(16)
C75 0.028(2) 0.0218(19) 0.0186(19) -0.0036(17) -0.0020(18) -0.0060(18)
C76 0.0280(18) 0.0226(17) 0.0187(17) -0.0033(15) -0.0023(16) -0.0070(16)
C77 0.0289(18) 0.0229(17) 0.0206(17) -0.0028(15) -0.0023(16) -0.0060(16)
C78 0.028(2) 0.0215(19) 0.0200(19) -0.0034(17) -0.0019(18) -0.0051(18)
C79 0.0285(18) 0.0211(17) 0.0188(16) -0.0040(15) -0.0015(16) -0.0046(16)
C80 0.0297(18) 0.0218(17) 0.0196(17) -0.0045(15) -0.0014(16) -0.0038(16)
C81 0.031(2) 0.0239(19) 0.0207(19) -0.0047(18) -0.0015(18) -0.0040(18)
C82 0.0331(19) 0.0266(18) 0.0226(17) -0.0040(16) -0.0018(16) -0.0047(16)
C83 0.0305(18) 0.0238(17) 0.0231(17) -0.0046(16) -0.0027(16) -0.0049(16)
C84 0.029(2) 0.0226(19) 0.0213(19) -0.0049(18) -0.0020(18) -0.0049(18)
C85 0.0286(18) 0.0216(17) 0.0193(17) -0.0045(15) -0.0019(16) -0.0049(16)
C86 0.030(2) 0.0236(19) 0.026(2) -0.0049(17) -0.0035(18) -0.0045(18)
C87 0.033(2) 0.027(2) 0.026(2) -0.001(2) -0.004(2) -0.004(2)
C88 0.035(2) 0.029(2) 0.027(2) 0.000(2) -0.004(2) -0.003(2)
C89 0.036(3) 0.029(2) 0.028(2) 0.002(2) -0.003(2) -0.003(2)
C90 0.035(2) 0.027(2) 0.028(2) 0.001(2) -0.002(2) -0.004(2)
C91 0.034(2) 0.026(2) 0.026(2) 0.000(2) -0.002(2) -0.005(2)
C92 0.032(2) 0.0250(18) 0.0237(19) -0.0014(17) -0.0025(17) -0.0051(18)
C93 0.039(2) 0.026(2) 0.027(2) -0.004(2) 0.002(2) -0.001(2)
C94 0.043(3) 0.028(2) 0.030(2) -0.004(2) 0.003(2) -0.001(2)
C95 0.044(3) 0.029(2) 0.030(2) -0.004(2) 0.003(2) 0.000(2)
C96 0.041(3) 0.029(2) 0.029(2) -0.004(2) 0.003(2) -0.001(2)
C97 0.037(2) 0.026(2) 0.026(2) -0.005(2) 0.002(2) -0.002(2)
C98 0.035(2) 0.0241(18) 0.024(2) -0.0047(17) 0.0010(17) -0.0022(18)
C99 0.043(2) 0.039(2) 0.028(2) -0.002(2) -0.001(2) -0.003(2)
C100 0.045(3) 0.043(2) 0.030(2) -0.001(2) -0.001(2) -0.003(2)
C101 0.045(3) 0.044(3) 0.030(2) 0.001(2) 0.000(2) -0.001(2)
C102 0.045(3) 0.042(3) 0.030(2) 0.002(2) 0.001(2) -0.001(2)
C103 0.042(2) 0.038(2) 0.028(2) 0.000(2) 0.000(2) -0.002(2)
C104 0.039(2) 0.034(2) 0.026(2) -0.0021(17) -0.0006(19) -0.0033(19)
N1_1 0.038(4) 0.056(4) 0.049(4) 0.002(4) -0.004(3) -0.022(3)
C1_1 0.039(4) 0.058(5) 0.051(5) 0.000(4) -0.001(4) -0.020(4)
C2_1 0.040(5) 0.056(5) 0.053(5) 0.005(4) -0.002(4) -0.022(4)
O1_2 0.044(4) 0.050(4) 0.042(4) -0.004(3) -0.004(3) -0.021(3)
N1_2 0.040(3) 0.047(3) 0.039(3) -0.003(3) -0.002(2) -0.017(3)
C1_2 0.040(3) 0.047(3) 0.039(3) -0.003(3) -0.003(3) -0.018(3)
C2_2 0.042(4) 0.049(4) 0.041(4) -0.001(4) -0.001(4) -0.017(4)
C3_2 0.041(4) 0.052(4) 0.038(4) -0.003(4) -0.002(4) -0.013(4)
O1_4 0.072(5) 0.063(5) 0.141(7) -0.025(5) 0.007(5) -0.030(4)
N1_4 0.069(5) 0.062(5) 0.140(7) -0.026(5) 0.005(5) -0.028(4)
C1_4 0.069(5) 0.062(5) 0.140(7) -0.026(5) 0.006(5) -0.028(4)
C2_4 0.069(5) 0.064(5) 0.139(8) -0.024(5) 0.004(6) -0.025(5)
C3_4 0.071(5) 0.062(5) 0.142(8) -0.027(5) 0.006(5) -0.028(5)
O1_5 0.072(5) 0.063(5) 0.141(7) -0.025(5) 0.007(5) -0.030(4)
N1_5 0.069(5) 0.062(5) 0.140(7) -0.026(5) 0.005(5) -0.028(4)
C1_5 0.069(5) 0.062(5) 0.140(7) -0.026(5) 0.006(5) -0.028(4)
C2_5 0.069(5) 0.064(5) 0.139(8) -0.024(5) 0.004(6) -0.025(5)
C3_5 0.071(5) 0.062(5) 0.142(8) -0.027(5) 0.006(5) -0.028(5)

loop_
_atom_type_symbol
_atom_type_description
_atom_type_scat_dispersion_real
_atom_type_scat_dispersion_imag
_atom_type_scat_source
C C 0.0181 0.0091 'International Tables Vol C Tables 4.2.6.8 and 6.1.1.4'
H H 0.0000 0.0000 'International Tables Vol C Tables 4.2.6.8 and 6.1.1.4'
Mg Mg 0.1719 0.1771 'International Tables Vol C Tables 4.2.6.8 and 6.1.1.4'
N N 0.0311 0.0180 'International Tables Vol C Tables 4.2.6.8 and 6.1.1.4'
O O 0.0492 0.0322 'International Tables Vol C Tables 4.2.6.8 and 6.1.1.4'
S S 0.3331 0.5567 'International Tables Vol C Tables 4.2.6.8 and 6.1.1.4'

loop_
_exptl_crystal_face_index_h
_exptl_crystal_face_index_k
_exptl_crystal_face_index_l
_exptl_crystal_face_perp_dist
-2.00 -1.00 0.00 0.0970
-3.00 3.00 1.00 0.0740
3.00 2.00 0.00 0.0520
0.00 -5.00 -1.00 0.0400
-1.00 5.00 1.00 0.0290
1.00 -5.00 -1.00 0.0320
0.00 0.00 -1.00 0.0170
0.00 1.00 7.00 0.0160

loop_
_geom_angle_atom_site_label_1
_geom_angle_atom_site_label_2
_geom_angle_atom_site_label_3
_geom_angle
_geom_angle_site_symmetry_1
_geom_angle_site_symmetry_3
_geom_angle_publ_flag
O1 S1 Mg1 34.1(2) . . ?
O1 S1 C1 109.1(3) . . ?
O1 S1 C35 108.9(3) . . ?
O2 S1 Mg1 150.4(3) . . ?
O2 S1 O1 116.3(4) . . ?
O2 S1 C1 107.4(3) . . ?
O2 S1 C35 108.1(3) . . ?
C1 S1 Mg1 89.5(2) . . ?
C35 S1 Mg1 89.12(19) . . ?
C35 S1 C1 106.6(3) . . ?
O4 S2 Mg2 34.6(2) . . ?
O4 S2 C5 108.6(3) . . ?
O4 S2 C11 108.8(3) . . ?
O5 S2 Mg2 151.0(3) . . ?
O5 S2 O4 116.5(4) . . ?
O5 S2 C5 107.4(3) . . ?
O5 S2 C11 107.2(3) . . ?
C5 S2 Mg2 87.85(19) . . ?
C11 S2 Mg2 90.45(19) . . ?
C11 S2 C5 108.2(3) . . ?
O7 S3 Mg3 33.8(2) . . ?
O7 S3 C15 108.4(3) . . ?
O7 S3 C21 109.2(3) . . ?
O8 S3 Mg3 149.7(3) . . ?
O8 S3 O7 115.9(4) . . ?
O8 S3 C15 107.3(3) . . ?
O8 S3 C21 107.4(3) . . ?
C15 S3 Mg3 89.9(2) . . ?
C21 S3 Mg3 89.6(2) . . ?
C21 S3 C15 108.3(3) . . ?
O10 S4 Mg4 34.4(2) . . ?
O10 S4 C25 109.3(3) . . ?
O10 S4 C27 109.1(3) . . ?
O11 S4 Mg4 150.5(3) . . ?
O11 S4 O10 116.1(4) . . ?
O11 S4 C25 108.4(3) . . ?
O11 S4 C27 107.9(3) . . ?
C25 S4 Mg4 88.46(19) . . ?
C27 S4 Mg4 89.74(19) . . ?
C27 S4 C25 105.5(3) . . ?
O1 Mg1 O3 86.3(2) . . ?
O1 Mg1 O12 87.5(2) . . ?
O1 Mg1 O13 164.4(3) . . ?
O3 Mg1 O12 89.6(2) . . ?
O3 Mg1 O13 81.6(2) . . ?
O12 Mg1 O13 82.6(2) . . ?
O16 Mg1 O1 91.2(3) 2_766 . ?
O16 Mg1 O3 93.8(3) 2_766 . ?
O16 Mg1 O12 176.3(3) 2_766 . ?
O16 Mg1 O13 99.4(3) 2_766 . ?
O16 Mg1 O21 79.3(3) 2_766 2_766 ?
O21 Mg1 O1 90.2(3) 2_766 . ?
O21 Mg1 O3 172.2(3) 2_766 . ?
O21 Mg1 O12 97.3(3) 2_766 . ?
O21 Mg1 O13 103.0(2) 2_766 . ?
O3 Mg2 O6 90.4(2) . . ?
O3 Mg2 O13 81.9(2) . . ?
O4 Mg2 O3 89.0(3) . . ?
O4 Mg2 O6 87.8(2) . . ?
O4 Mg2 O13 166.0(3) . . ?
O6 Mg2 O13 81.7(2) . . ?
O17 Mg2 O3 91.6(3) 2_766 . ?
O17 Mg2 O4 87.6(3) 2_766 . ?
O17 Mg2 O6 174.9(3) 2_766 . ?
O17 Mg2 O13 103.3(3) 2_766 . ?
O19 Mg2 O3 177.2(3) . . ?
O19 Mg2 O4 90.7(3) . . ?
O19 Mg2 O6 92.4(3) . . ?
O19 Mg2 O13 98.9(2) . . ?
O19 Mg2 O17 85.6(3) . 2_766 ?
O6 Mg3 O13 81.6(2) . . ?
O7 Mg3 O6 87.1(2) . . ?
O7 Mg3 O9 85.3(2) . . ?
O7 Mg3 O13 162.3(3) . . ?
O9 Mg3 O6 88.7(2) . . ?
O9 Mg3 O13 80.9(2) . . ?
O14 Mg3 O6 177.9(3) . . ?
O14 Mg3 O7 92.0(3) . . ?
O14 Mg3 O9 93.2(3) . . ?
O14 Mg3 O13 99.7(2) . . ?
O14 Mg3 O18 83.3(3) . . ?
O18 Mg3 O6 94.8(2) . . ?
O18 Mg3 O7 90.8(3) . . ?
O18 Mg3 O9 174.7(3) . . ?
O18 Mg3 O13 103.7(2) . . ?
O9 Mg4 O12 91.7(2) . . ?
O9 Mg4 O13 82.5(2) . . ?
O10 Mg4 O9 88.4(2) . . ?
O10 Mg4 O12 88.2(2) . . ?
O10 Mg4 O13 166.6(3) . . ?
O12 Mg4 O13 82.2(2) . . ?
O15 Mg4 O9 93.4(3) . . ?
O15 Mg4 O10 90.4(3) . . ?
O15 Mg4 O12 174.6(3) . . ?
O15 Mg4 O13 100.0(3) . . ?
O20 Mg4 O9 177.9(3) 2_766 . ?
O20 Mg4 O10 90.6(3) 2_766 . ?
O20 Mg4 O12 90.1(3) 2_766 . ?
O20 Mg4 O13 98.8(2) 2_766 . ?
O20 Mg4 O15 84.7(3) 2_766 . ?
S1 O1 Mg1 122.5(4) . . ?
Mg2 O3 Mg1 93.9(3) . . ?
C6 O3 Mg1 133.8(4) . . ?
C6 O3 Mg2 131.8(4) . . ?
S2 O4 Mg2 121.7(4) . . ?
Mg3 O6 Mg2 92.1(2) . . ?
C16 O6 Mg2 131.9(4) . . ?
C16 O6 Mg3 133.2(4) . . ?
S3 O7 Mg3 122.9(4) . . ?
Mg4 O9 Mg3 94.2(2) . . ?
C26 O9 Mg3 133.8(4) . . ?
C26 O9 Mg4 131.9(4) . . ?
S4 O10 Mg4 121.8(4) . . ?
Mg1 O12 Mg4 92.4(2) . . ?
C36 O12 Mg1 133.6(4) . . ?
C36 O12 Mg4 132.2(4) . . ?
Mg1 O13 Mg2 85.9(2) . . ?
Mg1 O13 Mg3 150.3(3) . . ?
Mg1 O13 Mg4 85.6(2) . . ?
Mg2 O13 Mg3 86.3(2) . . ?
Mg2 O13 Mg4 148.3(3) . . ?
Mg4 O13 Mg3 86.1(2) . . ?
C41 O14 Mg3 129.4(6) . . ?
C41 O15 Mg4 129.6(6) . . ?
C54 O16 Mg1 129.7(6) . 2_766 ?
C54 O17 Mg2 128.0(6) . 2_766 ?
C73 O18 Mg3 124.8(6) . . ?
C73 O19 Mg2 134.9(6) . . ?
C86 O20 Mg4 136.0(6) . 2_766 ?
C86 O21 Mg1 122.5(6) . 2_766 ?
C47 N1 C66 126.5(6) . . ?
C48 N1 C47 107.8(6) . . ?
C48 N1 C66 125.1(6) . . ?
C79 N2 C80 107.9(6) . . ?
C79 N2 C98 127.9(6) . . ?
C80 N2 C98 123.2(6) . . ?
C2 C1 S1 114.8(3) . . ?
C2 C1 C6 120.0 . . ?
C6 C1 S1 125.2(3) . . ?
C1 C2 H2 120.0 . . ?
C3 C2 C1 120.0 . . ?
C3 C2 H2 120.0 . . ?
C2 C3 C4 120.0 . . ?
C2 C3 C7 123.0(5) . . ?
C4 C3 C7 117.0(5) . . ?
C3 C4 H4 120.0 . . ?
C3 C4 C5 120.0 . . ?
C5 C4 H4 120.0 . . ?
C4 C5 S2 112.4(3) . . ?
C6 C5 S2 127.5(3) . . ?
C6 C5 C4 120.0 . . ?
O3 C6 C1 120.4(4) . . ?
O3 C6 C5 119.6(4) . . ?
C5 C6 C1 120.0 . . ?
C8 C7 C3 113.7(8) . . ?
C8 C7 C9 111.0(10) . . ?
C8 C7 C10 112.1(10) . . ?
C9 C7 C3 110.0(8) . . ?
C10 C7 C3 110.1(8) . . ?
C10 C7 C9 99.1(9) . . ?
C7 C8 H8A 109.5 . . ?
C7 C8 H8B 109.5 . . ?
C7 C8 H8C 109.5 . . ?
H8A C8 H8B 109.5 . . ?
H8A C8 H8C 109.5 . . ?
H8B C8 H8C 109.5 . . ?
C7 C9 H9A 109.5 . . ?
C7 C9 H9B 109.5 . . ?
C7 C9 H9C 109.5 . . ?
H9A C9 H9B 109.5 . . ?
H9A C9 H9C 109.5 . . ?
H9B C9 H9C 109.5 . . ?
C7 C10 H10A 109.5 . . ?
C7 C10 H10B 109.5 . . ?
C7 C10 H10C 109.5 . . ?
H10A C10 H10B 109.5 . . ?
H10A C10 H10C 109.5 . . ?
H10B C10 H10C 109.5 . . ?
C12 C11 S2 114.9(3) . . ?
C12 C11 C16 120.0 . . ?
C16 C11 S2 125.1(3) . . ?
C11 C12 H12 120.0 . . ?
C13 C12 C11 120.0 . . ?
C13 C12 H12 120.0 . . ?
C12 C13 C17 118.6(5) . . ?
C14 C13 C12 120.0 . . ?
C14 C13 C17 121.2(5) . . ?
C13 C14 H14 120.0 . . ?
C13 C14 C15 120.0 . . ?
C15 C14 H14 120.0 . . ?
C14 C15 S3 115.4(3) . . ?
C16 C15 S3 124.5(3) . . ?
C16 C15 C14 120.0 . . ?
O6 C16 C11 119.9(4) . . ?
O6 C16 C15 120.0(4) . . ?
C15 C16 C11 120.0 . . ?
C18 C17 C13 108.0(8) . . ?
C18 C17 C19 106.7(9) . . ?
C19 C17 C13 111.5(8) . . ?
C20 C17 C13 112.3(8) . . ?
C20 C17 C18 108.5(9) . . ?
C20 C17 C19 109.7(9) . . ?
C17 C18 H18A 109.5 . . ?
C17 C18 H18B 109.5 . . ?
C17 C18 H18C 109.5 . . ?
H18A C18 H18B 109.5 . . ?
H18A C18 H18C 109.5 . . ?
H18B C18 H18C 109.5 . . ?
C17 C19 H19A 109.5 . . ?
C17 C19 H19B 109.5 . . ?
C17 C19 H19C 109.5 . . ?
H19A C19 H19B 109.5 . . ?
H19A C19 H19C 109.5 . . ?
H19B C19 H19C 109.5 . . ?
C17 C20 H20A 109.5 . . ?
C17 C20 H20B 109.5 . . ?
C17 C20 H20C 109.5 . . ?
H20A C20 H20B 109.5 . . ?
H20A C20 H20C 109.5 . . ?
H20B C20 H20C 109.5 . . ?
C22 C21 S3 113.2(3) . . ?
C22 C21 C26 120.0 . . ?
C26 C21 S3 126.7(3) . . ?
C21 C22 H22 120.0 . . ?
C23 C22 C21 120.0 . . ?
C23 C22 H22 120.0 . . ?
C22 C23 C24 120.0 . . ?
C22 C23 C28 118.6(5) . . ?
C24 C23 C28 121.3(5) . . ?
C23 C24 H24 120.0 . . ?
C25 C24 C23 120.0 . . ?
C25 C24 H24 120.0 . . ?
C24 C25 S4 113.8(3) . . ?
C26 C25 S4 126.2(3) . . ?
C26 C25 C24 120.0 . . ?
O9 C26 C21 119.4(4) . . ?
O9 C26 C25 120.6(4) . . ?
C25 C26 C21 120.0 . . ?
C32 C27 S4 114.7(3) . . ?
C32 C27 C36 120.0 . . ?
C36 C27 S4 125.2(3) . . ?
C27 C32 H32 120.0 . . ?
C27 C32 C33 120.0 . . ?
C33 C32 H32 120.0 . . ?
C32 C33 C37 120.5(5) . . ?
C34 C33 C32 120.0 . . ?
C34 C33 C37 119.5(5) . . ?
C33 C34 H34 120.0 . . ?
C35 C34 C33 120.0 . . ?
C35 C34 H34 120.0 . . ?
C34 C35 S1 114.1(3) . . ?
C34 C35 C36 120.0 . . ?
C36 C35 S1 125.9(3) . . ?
O12 C36 C27 120.5(4) . . ?
O12 C36 C35 119.5(4) . . ?
C35 C36 C27 120.0 . . ?
C29 C28 C23 108.1(7) . . ?
C30 C28 C23 111.6(8) . . ?
C30 C28 C29 105.8(9) . . ?
C30 C28 C31 110.6(9) . . ?
C31 C28 C23 112.9(7) . . ?
C31 C28 C29 107.5(9) . . ?
C28 C29 H29A 109.5 . . ?
C28 C29 H29B 109.5 . . ?
C28 C29 H29C 109.5 . . ?
H29A C29 H29B 109.5 . . ?
H29A C29 H29C 109.5 . . ?
H29B C29 H29C 109.5 . . ?
C28 C30 H30A 109.5 . . ?
C28 C30 H30B 109.5 . . ?
C28 C30 H30C 109.5 . . ?
H30A C30 H30B 109.5 . . ?
H30A C30 H30C 109.5 . . ?
H30B C30 H30C 109.5 . . ?
C28 C31 H31A 109.5 . . ?
C28 C31 H31B 109.5 . . ?
C28 C31 H31C 109.5 . . ?
H31A C31 H31B 109.5 . . ?
H31A C31 H31C 109.5 . . ?
H31B C31 H31C 109.5 . . ?
C38 C37 C33 112.1(7) . . ?
C38 C37 C39 109.3(9) . . ?
C39 C37 C33 109.4(7) . . ?
C40 C37 C33 109.4(7) . . ?
C40 C37 C38 107.5(9) . . ?
C40 C37 C39 109.1(9) . . ?
C37 C38 H38A 109.5 . . ?
C37 C38 H38B 109.5 . . ?
C37 C38 H38C 109.5 . . ?
H38A C38 H38B 109.5 . . ?
H38A C38 H38C 109.5 . . ?
H38B C38 H38C 109.5 . . ?
C37 C39 H39A 109.5 . . ?
C37 C39 H39B 109.5 . . ?
C37 C39 H39C 109.5 . . ?
H39A C39 H39B 109.5 . . ?
H39A C39 H39C 109.5 . . ?
H39B C39 H39C 109.5 . . ?
C37 C40 H40A 109.5 . . ?
C37 C40 H40B 109.5 . . ?
C37 C40 H40C 109.5 . . ?
H40A C40 H40B 109.5 . . ?
H40A C40 H40C 109.5 . . ?
H40B C40 H40C 109.5 . . ?
O14 C41 O15 124.7(8) . . ?
O14 C41 C44 119.2(8) . . ?
O15 C41 C44 116.1(8) . . ?
C43 C42 C47 120.0 . . ?
C43 C42 C53 133.6(4) . . ?
C47 C42 C53 106.4(4) . . ?
C42 C43 H43 120.0 . . ?
C44 C43 C42 120.0 . . ?
C44 C43 H43 120.0 . . ?
C43 C44 C41 118.1(5) . . ?
C43 C44 C45 120.0 . . ?
C45 C44 C41 121.8(5) . . ?
C44 C45 C46 120.0 . . ?
C44 C45 C60 120.5(4) . . ?
C46 C45 C60 119.5(4) . . ?
C45 C46 H46 120.0 . . ?
C47 C46 C45 120.0 . . ?
C47 C46 H46 120.0 . . ?
N1 C47 C42 109.6(4) . . ?
N1 C47 C46 130.4(4) . . ?
C46 C47 C42 120.0 . . ?
N1 C48 C49 130.1(4) . . ?
N1 C48 C53 109.8(4) . . ?
C49 C48 C53 120.0 . . ?
C48 C49 H49 120.0 . . ?
C50 C49 C48 120.0 . . ?
C50 C49 H49 120.0 . . ?
C49 C50 C51 120.0 . . ?
C49 C50 C72 117.7(4) . . ?
C51 C50 C72 122.3(4) . . ?
C50 C51 C54 125.2(5) . . ?
C52 C51 C50 120.0 . . ?
C52 C51 C54 114.7(5) . . ?
C51 C52 H52 120.0 . . ?
C51 C52 C53 120.0 . . ?
C53 C52 H52 120.0 . . ?
C48 C53 C42 106.4(4) . . ?
C52 C53 C42 133.5(4) . . ?
C52 C53 C48 120.0 . . ?
O16 C54 C51 117.0(8) . . ?
O17 C54 O16 125.0(9) . . ?
O17 C54 C51 117.8(8) . . ?
C56 C55 H55 120.0 . . ?
C56 C55 C60 120.0 . . ?
C60 C55 H55 120.0 . . ?
C55 C56 H56 120.0 . . ?
C55 C56 C57 120.0 . . ?
C57 C56 H56 120.0 . . ?
C56 C57 H57 120.0 . . ?
C58 C57 C56 120.0 . . ?
C58 C57 H57 120.0 . . ?
C57 C58 H58 120.0 . . ?
C57 C58 C59 120.0 . . ?
C59 C58 H58 120.0 . . ?
C58 C59 H59 120.0 . . ?
C58 C59 C60 120.0 . . ?
C60 C59 H59 120.0 . . ?
C55 C60 C45 120.0(4) . . ?
C59 C60 C45 120.0(4) . . ?
C59 C60 C55 120.0 . . ?
C62 C61 H61 120.0 . . ?
C62 C61 C66 120.0 . . ?
C66 C61 H61 120.0 . . ?
C61 C62 H62 120.0 . . ?
C63 C62 C61 120.0 . . ?
C63 C62 H62 120.0 . . ?
C62 C63 H63 120.0 . . ?
C62 C63 C64 120.0 . . ?
C64 C63 H63 120.0 . . ?
C63 C64 H64 120.0 . . ?
C65 C64 C63 120.0 . . ?
C65 C64 H64 120.0 . . ?
C64 C65 H65 120.0 . . ?
C66 C65 C64 120.0 . . ?
C66 C65 H65 120.0 . . ?
C61 C66 N1 120.4(5) . . ?
C65 C66 N1 119.5(5) . . ?
C65 C66 C61 120.0 . . ?
C68 C67 H67 120.0 . . ?
C68 C67 C72 120.0 . . ?
C72 C67 H67 120.0 . . ?
C67 C68 H68 120.0 . . ?
C67 C68 C69 120.0 . . ?
C69 C68 H68 120.0 . . ?
C68 C69 H69 120.0 . . ?
C70 C69 C68 120.0 . . ?
C70 C69 H69 120.0 . . ?
C69 C70 H70 120.0 . . ?
C69 C70 C71 120.0 . . ?
C71 C70 H70 120.0 . . ?
C70 C71 H71 120.0 . . ?
C72 C71 C70 120.0 . . ?
C72 C71 H71 120.0 . . ?
C67 C72 C50 118.5(4) . . ?
C71 C72 C50 121.4(4) . . ?
C71 C72 C67 120.0 . . ?
O18 C73 C76 119.4(8) . . ?
O19 C73 O18 124.4(8) . . ?
O19 C73 C76 116.2(7) . . ?
C75 C74 C79 120.0 . . ?
C75 C74 C85 133.5(4) . . ?
C79 C74 C85 106.3(4) . . ?
C74 C75 H75 120.0 . . ?
C76 C75 C74 120.0 . . ?
C76 C75 H75 120.0 . . ?
C75 C76 C73 117.5(5) . . ?
C75 C76 C77 120.0 . . ?
C77 C76 C73 122.0(5) . . ?
C76 C77 C78 120.0 . . ?
C76 C77 C92 121.1(4) . . ?
C78 C77 C92 118.9(4) . . ?
C77 C78 H78 120.0 . . ?
C79 C78 C77 120.0 . . ?
C79 C78 H78 120.0 . . ?
N2 C79 C74 109.8(4) . . ?
N2 C79 C78 130.2(4) . . ?
C78 C79 C74 120.0 . . ?
N2 C80 C81 130.1(4) . . ?
N2 C80 C85 109.5(4) . . ?
C81 C80 C85 120.0 . . ?
C80 C81 H81 120.0 . . ?
C80 C81 C82 120.0 . . ?
C82 C81 H81 120.0 . . ?
C81 C82 C104 119.1(4) . . ?
C83 C82 C81 120.0 . . ?
C83 C82 C104 120.8(4) . . ?
C82 C83 C84 120.0 . . ?
C82 C83 C86 120.8(5) . . ?
C84 C83 C86 118.2(5) . . ?
C83 C84 H84 120.0 . . ?
C85 C84 C83 120.0 . . ?
C85 C84 H84 120.0 . . ?
C80 C85 C74 106.3(4) . . ?
C84 C85 C74 133.6(4) . . ?
C84 C85 C80 120.0 . . ?
O20 C86 O21 124.6(9) . . ?
O20 C86 C83 116.4(8) . . ?
O21 C86 C83 119.0(8) . . ?
C88 C87 H87 120.0 . . ?
C88 C87 C92 120.0 . . ?
C92 C87 H87 120.0 . . ?
C87 C88 H88 120.0 . . ?
C87 C88 C89 120.0 . . ?
C89 C88 H88 120.0 . . ?
C88 C89 H89 120.0 . . ?
C90 C89 C88 120.0 . . ?
C90 C89 H89 120.0 . . ?
C89 C90 H90 120.0 . . ?
C89 C90 C91 120.0 . . ?
C91 C90 H90 120.0 . . ?
C90 C91 H91 120.0 . . ?
C92 C91 C90 120.0 . . ?
C92 C91 H91 120.0 . . ?
C87 C92 C77 119.7(4) . . ?
C91 C92 C77 120.1(4) . . ?
C91 C92 C87 120.0 . . ?
C94 C93 H93 120.0 . . ?
C94 C93 C98 120.0 . . ?
C98 C93 H93 120.0 . . ?
C93 C94 H94 120.0 . . ?
C95 C94 C93 120.0 . . ?
C95 C94 H94 120.0 . . ?
C94 C95 H95 120.0 . . ?
C96 C95 C94 120.0 . . ?
C96 C95 H95 120.0 . . ?
C95 C96 H96 120.0 . . ?
C97 C96 C95 120.0 . . ?
C97 C96 H96 120.0 . . ?
C96 C97 H97 120.0 . . ?
C96 C97 C98 120.0 . . ?
C98 C97 H97 120.0 . . ?
C93 C98 N2 120.4(5) . . ?
C97 C98 N2 119.6(5) . . ?
C97 C98 C93 120.0 . . ?
C100 C99 H99 120.0 . . ?
C100 C99 C104 120.0 . . ?
C104 C99 H99 120.0 . . ?
C99 C100 H100 120.0 . . ?
C99 C100 C101 120.0 . . ?
C101 C100 H100 120.0 . . ?
C100 C101 H101 120.0 . . ?
C102 C101 C100 120.0 . . ?
C102 C101 H101 120.0 . . ?
C101 C102 H102 120.0 . . ?
C103 C102 C101 120.0 . . ?
C103 C102 H102 120.0 . . ?
C102 C103 H103 120.0 . . ?
C102 C103 C104 120.0 . . ?
C104 C103 H103 120.0 . . ?
C99 C104 C82 118.8(4) . . ?
C103 C104 C82 121.2(4) . . ?
C103 C104 C99 120.0 . . ?
H1A_1 N1_1 H1B_1 107.9 . . ?
C1_1 N1_1 H1A_1 109.2 . . ?
C1_1 N1_1 H1B_1 109.2 . . ?
C2_1 N1_1 H1A_1 109.2 . . ?
C2_1 N1_1 H1B_1 109.2 . . ?
C2_1 N1_1 C1_1 112.3(8) . . ?
N1_1 C1_1 H1C_1 109.5 . . ?
N1_1 C1_1 H1D_1 109.5 . . ?
N1_1 C1_1 H1E_1 109.5 . . ?
H1C_1 C1_1 H1D_1 109.5 . . ?
H1C_1 C1_1 H1E_1 109.5 . . ?
H1D_1 C1_1 H1E_1 109.5 . . ?
N1_1 C2_1 H2A_1 109.5 . . ?
N1_1 C2_1 H2B_1 109.5 . . ?
N1_1 C2_1 H2C_1 109.5 . . ?
H2A_1 C2_1 H2B_1 109.5 . . ?
H2A_1 C2_1 H2C_1 109.5 . . ?
H2B_1 C2_1 H2C_1 109.5 . . ?
C1_2 N1_2 C2_2 121.0(9) . . ?
C1_2 N1_2 C3_2 120.9(9) . . ?
C2_2 N1_2 C3_2 117.9(9) . . ?
O1_2 C1_2 N1_2 124.9(10) . . ?
O1_2 C1_2 H1_2 117.6 . . ?
N1_2 C1_2 H1_2 117.6 . . ?
N1_2 C2_2 H2A_2 109.5 . . ?
N1_2 C2_2 H2B_2 109.5 . . ?
N1_2 C2_2 H2C_2 109.5 . . ?
H2A_2 C2_2 H2B_2 109.5 . . ?
H2A_2 C2_2 H2C_2 109.5 . . ?
H2B_2 C2_2 H2C_2 109.5 . . ?
N1_2 C3_2 H3A_2 109.5 . . ?
N1_2 C3_2 H3B_2 109.5 . . ?
N1_2 C3_2 H3C_2 109.5 . . ?
H3A_2 C3_2 H3B_2 109.5 . . ?
H3A_2 C3_2 H3C_2 109.5 . . ?
H3B_2 C3_2 H3C_2 109.5 . . ?
C1_4 N1_4 C2_4 120.6 . . ?
C1_4 N1_4 C3_4 121.8 . . ?
C3_4 N1_4 C2_4 117.7 . . ?
O1_4 C1_4 N1_4 126.0 . . ?
O1_4 C1_4 H1_4 117.0 . . ?
N1_4 C1_4 H1_4 117.0 . . ?
N1_4 C2_4 H2A_4 109.5 . . ?
N1_4 C2_4 H2B_4 109.5 . . ?
N1_4 C2_4 H2C_4 109.5 . . ?
H2A_4 C2_4 H2B_4 109.5 . . ?
H2A_4 C2_4 H2C_4 109.5 . . ?
H2B_4 C2_4 H2C_4 109.5 . . ?
N1_4 C3_4 H3A_4 109.5 . . ?
N1_4 C3_4 H3B_4 109.5 . . ?
N1_4 C3_4 H3C_4 109.5 . . ?
H3A_4 C3_4 H3B_4 109.5 . . ?
H3A_4 C3_4 H3C_4 109.5 . . ?
H3B_4 C3_4 H3C_4 109.5 . . ?
C1_5 N1_5 C2_5 120.6 . . ?
C1_5 N1_5 C3_5 121.8 . . ?
C3_5 N1_5 C2_5 117.6 . . ?
O1_5 C1_5 N1_5 126.0 . . ?
O1_5 C1_5 H1_5 117.0 . . ?
N1_5 C1_5 H1_5 117.0 . . ?
N1_5 C2_5 H2A_5 109.5 . . ?
N1_5 C2_5 H2B_5 109.5 . . ?
N1_5 C2_5 H2C_5 109.5 . . ?
H2A_5 C2_5 H2B_5 109.5 . . ?
H2A_5 C2_5 H2C_5 109.5 . . ?
H2B_5 C2_5 H2C_5 109.5 . . ?
N1_5 C3_5 H3A_5 109.5 . . ?
N1_5 C3_5 H3B_5 109.5 . . ?
N1_5 C3_5 H3C_5 109.5 . . ?
H3A_5 C3_5 H3B_5 109.5 . . ?
H3A_5 C3_5 H3C_5 109.5 . . ?
H3B_5 C3_5 H3C_5 109.5 . . ?

loop_
_geom_bond_atom_site_label_1
_geom_bond_atom_site_label_2
_geom_bond_distance
_geom_bond_site_symmetry_2
_geom_bond_publ_flag
S1 Mg1 3.087(4) . ?
S1 O1 1.450(6) . ?
S1 O2 1.425(6) . ?
S1 C1 1.744(4) . ?
S1 C35 1.744(4) . ?
S2 Mg2 3.049(4) . ?
S2 O4 1.443(6) . ?
S2 O5 1.433(6) . ?
S2 C5 1.749(5) . ?
S2 C11 1.746(4) . ?
S3 Mg3 3.099(4) . ?
S3 O7 1.458(6) . ?
S3 O8 1.437(6) . ?
S3 C15 1.736(4) . ?
S3 C21 1.733(4) . ?
S4 Mg4 3.056(3) . ?
S4 O10 1.450(6) . ?
S4 O11 1.434(6) . ?
S4 C25 1.748(4) . ?
S4 C27 1.744(4) . ?
Mg1 O1 2.054(6) . ?
Mg1 O3 2.075(6) . ?
Mg1 O12 2.082(6) . ?
Mg1 O13 2.217(6) . ?
Mg1 O16 2.010(6) 2_766 ?
Mg1 O21 2.053(6) 2_766 ?
Mg2 O3 2.060(6) . ?
Mg2 O4 2.033(6) . ?
Mg2 O6 2.124(6) . ?
Mg2 O13 2.218(6) . ?
Mg2 O17 2.024(6) 2_766 ?
Mg2 O19 1.983(6) . ?
Mg3 O6 2.108(6) . ?
Mg3 O7 2.055(6) . ?
Mg3 O9 2.105(6) . ?
Mg3 O13 2.236(6) . ?
Mg3 O14 2.015(6) . ?
Mg3 O18 2.047(6) . ?
Mg4 O9 2.049(6) . ?
Mg4 O10 2.032(6) . ?
Mg4 O12 2.094(6) . ?
Mg4 O13 2.219(6) . ?
Mg4 O15 2.010(6) . ?
Mg4 O20 2.000(7) 2_766 ?
O3 C6 1.379(7) . ?
O6 C16 1.386(7) . ?
O9 C26 1.387(7) . ?
O12 C36 1.378(7) . ?
O14 C41 1.239(11) . ?
O15 C41 1.250(11) . ?
O16 C54 1.250(11) . ?
O17 C54 1.241(11) . ?
O18 C73 1.255(10) . ?
O19 C73 1.245(10) . ?
O20 C86 1.232(11) . ?
O21 C86 1.256(11) . ?
N1 C47 1.389(8) . ?
N1 C48 1.386(8) . ?
N1 C66 1.413(8) . ?
N2 C79 1.377(8) . ?
N2 C80 1.385(8) . ?
N2 C98 1.416(8) . ?
C1 C2 1.3900 . ?
C1 C6 1.3900 . ?
C2 H2 0.9500 . ?
C2 C3 1.3900 . ?
C3 C4 1.3900 . ?
C3 C7 1.574(9) . ?
C4 H4 0.9500 . ?
C4 C5 1.3900 . ?
C5 C6 1.3900 . ?
C7 C8 1.456(11) . ?
C7 C9 1.527(12) . ?
C7 C10 1.499(11) . ?
C8 H8A 0.9800 . ?
C8 H8B 0.9800 . ?
C8 H8C 0.9800 . ?
C9 H9A 0.9800 . ?
C9 H9B 0.9800 . ?
C9 H9C 0.9800 . ?
C10 H10A 0.9800 . ?
C10 H10B 0.9800 . ?
C10 H10C 0.9800 . ?
C11 C12 1.3900 . ?
C11 C16 1.3900 . ?
C12 H12 0.9500 . ?
C12 C13 1.3900 . ?
C13 C14 1.3900 . ?
C13 C17 1.579(9) . ?
C14 H14 0.9500 . ?
C14 C15 1.3900 . ?
C15 C16 1.3900 . ?
C17 C18 1.510(11) . ?
C17 C19 1.510(11) . ?
C17 C20 1.487(11) . ?
C18 H18A 0.9800 . ?
C18 H18B 0.9800 . ?
C18 H18C 0.9800 . ?
C19 H19A 0.9800 . ?
C19 H19B 0.9800 . ?
C19 H19C 0.9800 . ?
C20 H20A 0.9800 . ?
C20 H20B 0.9800 . ?
C20 H20C 0.9800 . ?
C21 C22 1.3900 . ?
C21 C26 1.3900 . ?
C22 H22 0.9500 . ?
C22 C23 1.3900 . ?
C23 C24 1.3900 . ?
C23 C28 1.589(9) . ?
C24 H24 0.9500 . ?
C24 C25 1.3900 . ?
C25 C26 1.3900 . ?
C27 C32 1.3900 . ?
C27 C36 1.3900 . ?
C32 H32 0.9500 . ?
C32 C33 1.3900 . ?
C33 C34 1.3900 . ?
C33 C37 1.587(9) . ?
C34 H34 0.9500 . ?
C34 C35 1.3900 . ?
C35 C36 1.3900 . ?
C28 C29 1.520(11) . ?
C28 C30 1.496(11) . ?
C28 C31 1.502(11) . ?
C29 H29A 0.9800 . ?
C29 H29B 0.9800 . ?
C29 H29C 0.9800 . ?
C30 H30A 0.9800 . ?
C30 H30B 0.9800 . ?
C30 H30C 0.9800 . ?
C31 H31A 0.9800 . ?
C31 H31B 0.9800 . ?
C31 H31C 0.9800 . ?
C37 C38 1.506(11) . ?
C37 C39 1.521(11) . ?
C37 C40 1.506(11) . ?
C38 H38A 0.9800 . ?
C38 H38B 0.9800 . ?
C38 H38C 0.9800 . ?
C39 H39A 0.9800 . ?
C39 H39B 0.9800 . ?
C39 H39C 0.9800 . ?
C40 H40A 0.9800 . ?
C40 H40B 0.9800 . ?
C40 H40C 0.9800 . ?
C41 C44 1.497(10) . ?
C42 C43 1.3900 . ?
C42 C47 1.3900 . ?
C42 C53 1.459(5) . ?
C43 H43 0.9500 . ?
C43 C44 1.3900 . ?
C44 C45 1.3900 . ?
C45 C46 1.3900 . ?
C45 C60 1.498(5) . ?
C46 H46 0.9500 . ?
C46 C47 1.3900 . ?
C48 C49 1.3900 . ?
C48 C53 1.3900 . ?
C49 H49 0.9500 . ?
C49 C50 1.3900 . ?
C50 C51 1.3900 . ?
C50 C72 1.531(6) . ?
C51 C52 1.3900 . ?
C51 C54 1.512(10) . ?
C52 H52 0.9500 . ?
C52 C53 1.3900 . ?
C55 H55 0.9500 . ?
C55 C56 1.3900 . ?
C55 C60 1.3900 . ?
C56 H56 0.9500 . ?
C56 C57 1.3900 . ?
C57 H57 0.9500 . ?
C57 C58 1.3900 . ?
C58 H58 0.9500 . ?
C58 C59 1.3900 . ?
C59 H59 0.9500 . ?
C59 C60 1.3900 . ?
C61 H61 0.9500 . ?
C61 C62 1.3900 . ?
C61 C66 1.3900 . ?
C62 H62 0.9500 . ?
C62 C63 1.3900 . ?
C63 H63 0.9500 . ?
C63 C64 1.3900 . ?
C64 H64 0.9500 . ?
C64 C65 1.3900 . ?
C65 H65 0.9500 . ?
C65 C66 1.3900 . ?
C67 H67 0.9500 . ?
C67 C68 1.3900 . ?
C67 C72 1.3900 . ?
C68 H68 0.9500 . ?
C68 C69 1.3900 . ?
C69 H69 0.9500 . ?
C69 C70 1.3900 . ?
C70 H70 0.9500 . ?
C70 C71 1.3900 . ?
C71 H71 0.9500 . ?
C71 C72 1.3900 . ?
C73 C76 1.495(10) . ?
C74 C75 1.3900 . ?
C74 C79 1.3900 . ?
C74 C85 1.451(5) . ?
C75 H75 0.9500 . ?
C75 C76 1.3900 . ?
C76 C77 1.3900 . ?
C77 C78 1.3900 . ?
C77 C92 1.500(5) . ?
C78 H78 0.9500 . ?
C78 C79 1.3900 . ?
C80 C81 1.3900 . ?
C80 C85 1.3900 . ?
C81 H81 0.9500 . ?
C81 C82 1.3900 . ?
C82 C83 1.3900 . ?
C82 C104 1.497(5) . ?
C83 C84 1.3900 . ?
C83 C86 1.498(10) . ?
C84 H84 0.9500 . ?
C84 C85 1.3900 . ?
C87 H87 0.9500 . ?
C87 C88 1.3900 . ?
C87 C92 1.3900 . ?
C88 H88 0.9500 . ?
C88 C89 1.3900 . ?
C89 H89 0.9500 . ?
C89 C90 1.3900 . ?
C90 H90 0.9500 . ?
C90 C91 1.3900 . ?
C91 H91 0.9500 . ?
C91 C92 1.3900 . ?
C93 H93 0.9500 . ?
C93 C94 1.3900 . ?
C93 C98 1.3900 . ?
C94 H94 0.9500 . ?
C94 C95 1.3900 . ?
C95 H95 0.9500 . ?
C95 C96 1.3900 . ?
C96 H96 0.9500 . ?
C96 C97 1.3900 . ?
C97 H97 0.9500 . ?
C97 C98 1.3900 . ?
C99 H99 0.9500 . ?
C99 C100 1.3900 . ?
C99 C104 1.3900 . ?
C100 H100 0.9500 . ?
C100 C101 1.3900 . ?
C101 H101 0.9500 . ?
C101 C102 1.3900 . ?
C102 H102 0.9500 . ?
C102 C103 1.3900 . ?
C103 H103 0.9500 . ?
C103 C104 1.3900 . ?
N1_1 H1A_1 0.9100 . ?
N1_1 H1B_1 0.9100 . ?
N1_1 C1_1 1.486(14) . ?
N1_1 C2_1 1.468(14) . ?
C1_1 H1C_1 0.9800 . ?
C1_1 H1D_1 0.9800 . ?
C1_1 H1E_1 0.9800 . ?
C2_1 H2A_1 0.9800 . ?
C2_1 H2B_1 0.9800 . ?
C2_1 H2C_1 0.9800 . ?
O1_2 C1_2 1.242(12) . ?
N1_2 C1_2 1.323(13) . ?
N1_2 C2_2 1.442(13) . ?
N1_2 C3_2 1.453(13) . ?
C1_2 H1_2 0.9500 . ?
C2_2 H2A_2 0.9800 . ?
C2_2 H2B_2 0.9800 . ?
C2_2 H2C_2 0.9800 . ?
C3_2 H3A_2 0.9800 . ?
C3_2 H3B_2 0.9800 . ?
C3_2 H3C_2 0.9800 . ?
O1_4 C1_4 1.2167 . ?
N1_4 C1_4 1.3622 . ?
N1_4 C2_4 1.4531 . ?
N1_4 C3_4 1.4514 . ?
C1_4 H1_4 0.9500 . ?
C2_4 H2A_4 0.9800 . ?
C2_4 H2B_4 0.9800 . ?
C2_4 H2C_4 0.9800 . ?
C3_4 H3A_4 0.9800 . ?
C3_4 H3B_4 0.9800 . ?
C3_4 H3C_4 0.9800 . ?
O1_5 C1_5 1.2168 . ?
N1_5 C1_5 1.3626 . ?
N1_5 C2_5 1.4551 . ?
N1_5 C3_5 1.4500 . ?
C1_5 H1_5 0.9500 . ?
C2_5 H2A_5 0.9800 . ?
C2_5 H2B_5 0.9800 . ?
C2_5 H2C_5 0.9800 . ?
C3_5 H3A_5 0.9800 . ?
C3_5 H3B_5 0.9800 . ?
C3_5 H3C_5 0.9800 . ?

loop_
_geom_torsion_atom_site_label_1
_geom_torsion_atom_site_label_2
_geom_torsion_atom_site_label_3
_geom_torsion_atom_site_label_4
_geom_torsion
_geom_torsion_site_symmetry_1
_geom_torsion_site_symmetry_2
_geom_torsion_site_symmetry_3
_geom_torsion_site_symmetry_4
_geom_torsion_publ_flag
S1 C1 C2 C3 -179.8(5) . . . . ?
S1 C1 C6 O3 0.1(6) . . . . ?
S1 C1 C6 C5 179.8(5) . . . . ?
S1 C35 C36 O12 -0.3(6) . . . . ?
S1 C35 C36 C27 179.6(5) . . . . ?
S2 C5 C6 O3 1.8(6) . . . . ?
S2 C5 C6 C1 -177.9(5) . . . . ?
S2 C11 C12 C13 178.4(5) . . . . ?
S2 C11 C16 O6 5.5(6) . . . . ?
S2 C11 C16 C15 -178.3(5) . . . . ?
S3 C15 C16 O6 -8.0(6) . . . . ?
S3 C15 C16 C11 175.8(5) . . . . ?
S3 C21 C22 C23 -176.5(4) . . . . ?
S3 C21 C26 O9 -4.1(6) . . . . ?
S3 C21 C26 C25 176.0(5) . . . . ?
S4 C25 C26 O9 0.0(6) . . . . ?
S4 C25 C26 C21 179.9(5) . . . . ?
S4 C27 C32 C33 177.0(5) . . . . ?
S4 C27 C36 O12 3.3(6) . . . . ?
S4 C27 C36 C35 -176.7(5) . . . . ?
Mg1 S1 C1 C2 177.4(3) . . . . ?
Mg1 S1 C1 C6 -2.4(4) . . . . ?
Mg1 S1 C35 C34 -174.2(3) . . . . ?
Mg1 S1 C35 C36 6.2(4) . . . . ?
Mg1 O3 C6 C1 4.6(8) . . . . ?
Mg1 O3 C6 C5 -175.1(4) . . . . ?
Mg1 O12 C36 C27 168.0(4) . . . . ?
Mg1 O12 C36 C35 -12.0(8) . . . . ?
Mg1 O16 C54 O17 -8.1(14) 2_766 . . . ?
Mg1 O16 C54 C51 175.9(5) 2_766 . . . ?
Mg1 O21 C86 O20 5.2(13) 2_766 . . . ?
Mg1 O21 C86 C83 -176.1(5) 2_766 . . . ?
Mg2 S2 C5 C4 -176.8(3) . . . . ?
Mg2 S2 C5 C6 1.2(4) . . . . ?
Mg2 S2 C11 C12 171.2(3) . . . . ?
Mg2 S2 C11 C16 -10.4(4) . . . . ?
Mg2 O3 C6 C1 173.7(4) . . . . ?
Mg2 O3 C6 C5 -6.0(8) . . . . ?
Mg2 O6 C16 C11 9.0(8) . . . . ?
Mg2 O6 C16 C15 -167.2(4) . . . . ?
Mg2 O17 C54 O16 -0.4(14) 2_766 . . . ?
Mg2 O17 C54 C51 175.6(5) 2_766 . . . ?
Mg2 O19 C73 O18 2.6(14) . . . . ?
Mg2 O19 C73 C76 -179.3(5) . . . . ?
Mg3 S3 C15 C14 -170.0(3) . . . . ?
Mg3 S3 C15 C16 14.1(4) . . . . ?
Mg3 S3 C21 C22 178.3(3) . . . . ?
Mg3 S3 C21 C26 2.0(4) . . . . ?
Mg3 O6 C16 C11 164.6(4) . . . . ?
Mg3 O6 C16 C15 -11.7(8) . . . . ?
Mg3 O9 C26 C21 4.5(8) . . . . ?
Mg3 O9 C26 C25 -175.6(4) . . . . ?
Mg3 O14 C41 O15 7.8(14) . . . . ?
Mg3 O14 C41 C44 -173.8(5) . . . . ?
Mg3 O18 C73 O19 1.3(13) . . . . ?
Mg3 O18 C73 C76 -176.8(5) . . . . ?
Mg4 S4 C25 C24 -179.7(3) . . . . ?
Mg4 S4 C25 C26 0.4(4) . . . . ?
Mg4 S4 C27 C32 175.7(3) . . . . ?
Mg4 S4 C27 C36 -7.5(4) . . . . ?
Mg4 O9 C26 C21 179.3(4) . . . . ?
Mg4 O9 C26 C25 -0.8(8) . . . . ?
Mg4 O12 C36 C27 8.1(8) . . . . ?
Mg4 O12 C36 C35 -172.0(4) . . . . ?
Mg4 O15 C41 O14 -7.2(14) . . . . ?
Mg4 O15 C41 C44 174.3(5) . . . . ?
Mg4 O20 C86 O21 -1.8(15) 2_766 . . . ?
Mg4 O20 C86 C83 179.5(5) 2_766 . . . ?
O1 S1 C1 C2 148.9(4) . . . . ?
O1 S1 C1 C6 -30.9(5) . . . . ?
O1 S1 C35 C34 -145.9(4) . . . . ?
O1 S1 C35 C36 34.5(5) . . . . ?
O2 S1 O1 Mg1 179.9(4) . . . . ?
O2 S1 C1 C2 22.1(5) . . . . ?
O2 S1 C1 C6 -157.8(4) . . . . ?
O2 S1 C35 C34 -18.6(5) . . . . ?
O2 S1 C35 C36 161.7(4) . . . . ?
O4 S2 C5 C4 -148.7(4) . . . . ?
O4 S2 C5 C6 29.3(5) . . . . ?
O4 S2 C11 C12 141.3(4) . . . . ?
O4 S2 C11 C16 -40.3(5) . . . . ?
O5 S2 O4 Mg2 -177.5(4) . . . . ?
O5 S2 C5 C4 -22.0(4) . . . . ?
O5 S2 C5 C6 156.0(4) . . . . ?
O5 S2 C11 C12 14.7(5) . . . . ?
O5 S2 C11 C16 -167.0(4) . . . . ?
O7 S3 C15 C14 -141.2(4) . . . . ?
O7 S3 C15 C16 42.9(5) . . . . ?
O7 S3 C21 C22 150.2(4) . . . . ?
O7 S3 C21 C26 -26.1(5) . . . . ?
O8 S3 O7 Mg3 179.3(4) . . . . ?
O8 S3 C15 C14 -15.3(5) . . . . ?
O8 S3 C15 C16 168.8(4) . . . . ?
O8 S3 C21 C22 23.7(4) . . . . ?
O8 S3 C21 C26 -152.5(4) . . . . ?
O10 S4 C25 C24 -151.9(4) . . . . ?
O10 S4 C25 C26 28.2(5) . . . . ?
O10 S4 C27 C32 146.7(4) . . . . ?
O10 S4 C27 C36 -36.5(5) . . . . ?
O11 S4 O10 Mg4 -178.8(4) . . . . ?
O11 S4 C25 C24 -24.3(4) . . . . ?
O11 S4 C25 C26 155.7(4) . . . . ?
O11 S4 C27 C32 19.7(5) . . . . ?
O11 S4 C27 C36 -163.5(4) . . . . ?
O14 C41 C44 C43 -85.1(9) . . . . ?
O14 C41 C44 C45 97.0(8) . . . . ?
O15 C41 C44 C43 93.5(8) . . . . ?
O15 C41 C44 C45 -84.4(9) . . . . ?
O18 C73 C76 C75 73.1(9) . . . . ?
O18 C73 C76 C77 -114.5(7) . . . . ?
O19 C73 C76 C75 -105.2(7) . . . . ?
O19 C73 C76 C77 67.2(9) . . . . ?
N1 C48 C49 C50 175.7(8) . . . . ?
N1 C48 C53 C42 -0.3(6) . . . . ?
N1 C48 C53 C52 -176.5(6) . . . . ?
N2 C80 C81 C82 -172.2(7) . . . . ?
N2 C80 C85 C74 -3.4(5) . . . . ?
N2 C80 C85 C84 173.7(6) . . . . ?
C1 S1 O1 Mg1 58.3(5) . . . . ?
C1 S1 C35 C34 96.6(4) . . . . ?
C1 S1 C35 C36 -83.1(4) . . . . ?
C1 C2 C3 C4 0.0 . . . . ?
C1 C2 C3 C7 -179.4(7) . . . . ?
C2 C1 C6 O3 -179.7(6) . . . . ?
C2 C1 C6 C5 0.0 . . . . ?
C2 C3 C4 C5 0.0 . . . . ?
C2 C3 C7 C8 -0.5(12) . . . . ?
C2 C3 C7 C9 124.6(8) . . . . ?
C2 C3 C7 C10 -127.1(8) . . . . ?
C3 C4 C5 S2 178.2(4) . . . . ?
C3 C4 C5 C6 0.0 . . . . ?
C4 C3 C7 C8 -179.9(8) . . . . ?
C4 C3 C7 C9 -54.8(9) . . . . ?
C4 C3 C7 C10 53.4(10) . . . . ?
C4 C5 C6 O3 179.7(6) . . . . ?
C4 C5 C6 C1 0.0 . . . . ?
C5 S2 O4 Mg2 -56.1(5) . . . . ?
C5 S2 C11 C12 -100.9(4) . . . . ?
C5 S2 C11 C16 77.4(4) . . . . ?
C6 C1 C2 C3 0.0 . . . . ?
C7 C3 C4 C5 179.5(7) . . . . ?
C11 S2 O4 Mg2 61.4(5) . . . . ?
C11 S2 C5 C4 93.4(4) . . . . ?
C11 S2 C5 C6 -88.6(4) . . . . ?
C11 C12 C13 C14 0.0 . . . . ?
C11 C12 C13 C17 175.5(7) . . . . ?
C12 C11 C16 O6 -176.3(6) . . . . ?
C12 C11 C16 C15 0.0 . . . . ?
C12 C13 C14 C15 0.0 . . . . ?
C12 C13 C17 C18 60.0(9) . . . . ?
C12 C13 C17 C19 -56.9(10) . . . . ?
C12 C13 C17 C20 179.6(7) . . . . ?
C13 C14 C15 S3 -176.1(5) . . . . ?
C13 C14 C15 C16 0.0 . . . . ?
C14 C13 C17 C18 -124.5(8) . . . . ?
C14 C13 C17 C19 118.6(8) . . . . ?
C14 C13 C17 C20 -4.9(10) . . . . ?
C14 C15 C16 O6 176.3(6) . . . . ?
C14 C15 C16 C11 0.0 . . . . ?
C15 S3 O7 Mg3 -60.0(5) . . . . ?
C15 S3 C21 C22 -91.9(4) . . . . ?
C15 S3 C21 C26 91.8(4) . . . . ?
C16 C11 C12 C13 0.0 . . . . ?
C17 C13 C14 C15 -175.4(7) . . . . ?
C21 S3 O7 Mg3 57.8(5) . . . . ?
C21 S3 C15 C14 100.5(4) . . . . ?
C21 S3 C15 C16 -75.5(4) . . . . ?
C21 C22 C23 C24 0.0 . . . . ?
C21 C22 C23 C28 175.9(6) . . . . ?
C22 C21 C26 O9 179.9(6) . . . . ?
C22 C21 C26 C25 0.0 . . . . ?
C22 C23 C24 C25 0.0 . . . . ?
C22 C23 C28 C29 -70.4(8) . . . . ?
C22 C23 C28 C30 45.6(10) . . . . ?
C22 C23 C28 C31 170.9(7) . . . . ?
C23 C24 C25 S4 -179.9(4) . . . . ?
C23 C24 C25 C26 0.0 . . . . ?
C24 C23 C28 C29 105.5(8) . . . . ?
C24 C23 C28 C30 -138.5(7) . . . . ?
C24 C23 C28 C31 -13.3(10) . . . . ?
C24 C25 C26 O9 -179.9(6) . . . . ?
C24 C25 C26 C21 0.0 . . . . ?
C25 S4 O10 Mg4 -55.7(5) . . . . ?
C25 S4 C27 C32 -96.0(4) . . . . ?
C25 S4 C27 C36 80.8(4) . . . . ?
C26 C21 C22 C23 0.0 . . . . ?
C27 S4 O10 Mg4 59.1(5) . . . . ?
C27 S4 C25 C24 91.0(4) . . . . ?
C27 S4 C25 C26 -88.9(4) . . . . ?
C27 C32 C33 C34 0.0 . . . . ?
C27 C32 C33 C37 178.2(7) . . . . ?
C32 C27 C36 O12 180.0(6) . . . . ?
C32 C27 C36 C35 0.0 . . . . ?
C32 C33 C34 C35 0.0 . . . . ?
C32 C33 C37 C38 1.6(10) . . . . ?
C32 C33 C37 C39 123.0(7) . . . . ?
C32 C33 C37 C40 -117.6(7) . . . . ?
C33 C34 C35 S1 -179.7(5) . . . . ?
C33 C34 C35 C36 0.0 . . . . ?
C34 C33 C37 C38 179.9(7) . . . . ?
C34 C33 C37 C39 -58.7(9) . . . . ?
C34 C33 C37 C40 60.7(9) . . . . ?
C34 C35 C36 O12 -180.0(6) . . . . ?
C34 C35 C36 C27 0.0 . . . . ?
C35 S1 O1 Mg1 -57.7(5) . . . . ?
C35 S1 C1 C2 -93.6(4) . . . . ?
C35 S1 C1 C6 86.6(4) . . . . ?
C36 C27 C32 C33 0.0 . . . . ?
C28 C23 C24 C25 -175.8(7) . . . . ?
C37 C33 C34 C35 -178.2(7) . . . . ?
C41 C44 C45 C46 177.9(7) . . . . ?
C41 C44 C45 C60 -2.0(7) . . . . ?
C42 C43 C44 C41 -178.0(7) . . . . ?
C42 C43 C44 C45 0.0 . . . . ?
C43 C42 C47 N1 -178.7(6) . . . . ?
C43 C42 C47 C46 0.0 . . . . ?
C43 C42 C53 C48 178.9(5) . . . . ?
C43 C42 C53 C52 -5.7(10) . . . . ?
C43 C44 C45 C46 0.0 . . . . ?
C43 C44 C45 C60 -179.9(6) . . . . ?
C44 C45 C46 C47 0.0 . . . . ?
C44 C45 C60 C55 -62.1(6) . . . . ?
C44 C45 C60 C59 119.7(5) . . . . ?
C45 C46 C47 N1 178.5(8) . . . . ?
C45 C46 C47 C42 0.0 . . . . ?
C46 C45 C60 C55 118.1(5) . . . . ?
C46 C45 C60 C59 -60.2(6) . . . . ?
C47 N1 C48 C49 -175.5(5) . . . . ?
C47 N1 C48 C53 0.6(7) . . . . ?
C47 N1 C66 C61 45.1(10) . . . . ?
C47 N1 C66 C65 -136.6(7) . . . . ?
C47 C42 C43 C44 0.0 . . . . ?
C47 C42 C53 C48 0.0(5) . . . . ?
C47 C42 C53 C52 175.4(5) . . . . ?
C48 N1 C47 C42 -0.6(7) . . . . ?
C48 N1 C47 C46 -179.2(5) . . . . ?
C48 N1 C66 C61 -125.4(7) . . . . ?
C48 N1 C66 C65 52.9(9) . . . . ?
C48 C49 C50 C51 0.0 . . . . ?
C48 C49 C50 C72 -178.9(6) . . . . ?
C49 C48 C53 C42 176.2(6) . . . . ?
C49 C48 C53 C52 0.0 . . . . ?
C49 C50 C51 C52 0.0 . . . . ?
C49 C50 C51 C54 -176.5(7) . . . . ?
C49 C50 C72 C67 31.7(7) . . . . ?
C49 C50 C72 C71 -146.1(4) . . . . ?
C50 C51 C52 C53 0.0 . . . . ?
C50 C51 C54 O16 -103.5(8) . . . . ?
C50 C51 C54 O17 80.2(9) . . . . ?
C51 C50 C72 C67 -147.2(4) . . . . ?
C51 C50 C72 C71 35.0(7) . . . . ?
C51 C52 C53 C42 -174.9(8) . . . . ?
C51 C52 C53 C48 0.0 . . . . ?
C52 C51 C54 O16 79.8(9) . . . . ?
C52 C51 C54 O17 -96.4(8) . . . . ?
C53 C42 C43 C44 -178.8(7) . . . . ?
C53 C42 C47 N1 0.4(6) . . . . ?
C53 C42 C47 C46 179.1(6) . . . . ?
C53 C48 C49 C50 0.0 . . . . ?
C54 C51 C52 C53 176.8(7) . . . . ?
C55 C56 C57 C58 0.0 . . . . ?
C56 C55 C60 C45 -178.2(6) . . . . ?
C56 C55 C60 C59 0.0 . . . . ?
C56 C57 C58 C59 0.0 . . . . ?
C57 C58 C59 C60 0.0 . . . . ?
C58 C59 C60 C45 178.2(6) . . . . ?
C58 C59 C60 C55 0.0 . . . . ?
C60 C45 C46 C47 179.9(6) . . . . ?
C60 C55 C56 C57 0.0 . . . . ?
C61 C62 C63 C64 0.0 . . . . ?
C62 C61 C66 N1 178.3(7) . . . . ?
C62 C61 C66 C65 0.0 . . . . ?
C62 C63 C64 C65 0.0 . . . . ?
C63 C64 C65 C66 0.0 . . . . ?
C64 C65 C66 N1 -178.3(7) . . . . ?
C64 C65 C66 C61 0.0 . . . . ?
C66 N1 C47 C42 -172.4(7) . . . . ?
C66 N1 C47 C46 9.0(12) . . . . ?
C66 N1 C48 C49 -3.5(11) . . . . ?
C66 N1 C48 C53 172.5(6) . . . . ?
C66 C61 C62 C63 0.0 . . . . ?
C67 C68 C69 C70 0.0 . . . . ?
C68 C67 C72 C50 -177.8(6) . . . . ?
C68 C67 C72 C71 0.0 . . . . ?
C68 C69 C70 C71 0.0 . . . . ?
C69 C70 C71 C72 0.0 . . . . ?
C70 C71 C72 C50 177.8(7) . . . . ?
C70 C71 C72 C67 0.0 . . . . ?
C72 C50 C51 C52 178.9(7) . . . . ?
C72 C50 C51 C54 2.4(8) . . . . ?
C72 C67 C68 C69 0.0 . . . . ?
C73 C76 C77 C78 -172.2(7) . . . . ?
C73 C76 C77 C92 7.4(7) . . . . ?
C74 C75 C76 C73 172.5(6) . . . . ?
C74 C75 C76 C77 0.0 . . . . ?
C75 C74 C79 N2 -179.0(6) . . . . ?
C75 C74 C79 C78 0.0 . . . . ?
C75 C74 C85 C80 178.4(4) . . . . ?
C75 C74 C85 C84 2.0(9) . . . . ?
C75 C76 C77 C78 0.0 . . . . ?
C75 C76 C77 C92 179.6(6) . . . . ?
C76 C77 C78 C79 0.0 . . . . ?
C76 C77 C92 C87 54.9(6) . . . . ?
C76 C77 C92 C91 -129.7(4) . . . . ?
C77 C78 C79 N2 178.7(7) . . . . ?
C77 C78 C79 C74 0.0 . . . . ?
C78 C77 C92 C87 -125.5(4) . . . . ?
C78 C77 C92 C91 49.9(6) . . . . ?
C79 N2 C80 C81 173.8(5) . . . . ?
C79 N2 C80 C85 0.9(7) . . . . ?
C79 N2 C98 C93 -44.0(10) . . . . ?
C79 N2 C98 C97 137.5(7) . . . . ?
C79 C74 C75 C76 0.0 . . . . ?
C79 C74 C85 C80 4.5(4) . . . . ?
C79 C74 C85 C84 -172.0(4) . . . . ?
C80 N2 C79 C74 2.0(7) . . . . ?
C80 N2 C79 C78 -176.8(5) . . . . ?
C80 N2 C98 C93 123.2(7) . . . . ?
C80 N2 C98 C97 -55.3(9) . . . . ?
C80 C81 C82 C83 0.0 . . . . ?
C80 C81 C82 C104 -177.5(6) . . . . ?
C81 C80 C85 C74 -177.1(5) . . . . ?
C81 C80 C85 C84 0.0 . . . . ?
C81 C82 C83 C84 0.0 . . . . ?
C81 C82 C83 C86 168.4(7) . . . . ?
C81 C82 C104 C99 -54.1(6) . . . . ?
C81 C82 C104 C103 125.2(4) . . . . ?
C82 C83 C84 C85 0.0 . . . . ?
C82 C83 C86 O20 -70.3(9) . . . . ?
C82 C83 C86 O21 110.9(8) . . . . ?
C83 C82 C104 C99 128.3(4) . . . . ?
C83 C82 C104 C103 -52.3(6) . . . . ?
C83 C84 C85 C74 176.1(7) . . . . ?
C83 C84 C85 C80 0.0 . . . . ?
C84 C83 C86 O20 98.3(8) . . . . ?
C84 C83 C86 O21 -80.6(9) . . . . ?
C85 C74 C75 C76 -173.3(7) . . . . ?
C85 C74 C79 N2 -4.1(5) . . . . ?
C85 C74 C79 C78 174.9(5) . . . . ?
C85 C80 C81 C82 0.0 . . . . ?
C86 C83 C84 C85 -168.7(6) . . . . ?
C87 C88 C89 C90 0.0 . . . . ?
C88 C87 C92 C77 175.4(6) . . . . ?
C88 C87 C92 C91 0.0 . . . . ?
C88 C89 C90 C91 0.0 . . . . ?
C89 C90 C91 C92 0.0 . . . . ?
C90 C91 C92 C77 -175.4(6) . . . . ?
C90 C91 C92 C87 0.0 . . . . ?
C92 C77 C78 C79 -179.6(6) . . . . ?
C92 C87 C88 C89 0.0 . . . . ?
C93 C94 C95 C96 0.0 . . . . ?
C94 C93 C98 N2 -178.5(6) . . . . ?
C94 C93 C98 C97 0.0 . . . . ?
C94 C95 C96 C97 0.0 . . . . ?
C95 C96 C97 C98 0.0 . . . . ?
C96 C97 C98 N2 178.6(6) . . . . ?
C96 C97 C98 C93 0.0 . . . . ?
C98 N2 C79 C74 170.8(6) . . . . ?
C98 N2 C79 C78 -8.0(11) . . . . ?
C98 N2 C80 C81 4.3(10) . . . . ?
C98 N2 C80 C85 -168.5(6) . . . . ?
C98 C93 C94 C95 0.0 . . . . ?
C99 C100 C101 C102 0.0 . . . . ?
C100 C99 C104 C82 179.4(6) . . . . ?
C100 C99 C104 C103 0.0 . . . . ?
C100 C101 C102 C103 0.0 . . . . ?
C101 C102 C103 C104 0.0 . . . . ?
C102 C103 C104 C82 -179.4(6) . . . . ?
C102 C103 C104 C99 0.0 . . . . ?
C104 C82 C83 C84 177.5(6) . . . . ?
C104 C82 C83 C86 -14.1(7) . . . . ?
C104 C99 C100 C101 0.0 . . . . ?
C2_2 N1_2 C1_2 O1_2 -2.0(17) . . . . ?
C3_2 N1_2 C1_2 O1_2 -177.3(10) . . . . ?
C2_4 N1_4 C1_4 O1_4 0.0 . . . . ?
C3_4 N1_4 C1_4 O1_4 -180.0 . . . . ?
C2_5 N1_5 C1_5 O1_5 0.0 . . . . ?
C3_5 N1_5 C1_5 O1_5 -180.0 . . . . ?

loop_
_smtbx_masks_void_nr
_smtbx_masks_void_average_x
_smtbx_masks_void_average_y
_smtbx_masks_void_average_z
_smtbx_masks_void_volume
_smtbx_masks_void_count_electrons
_smtbx_masks_void_content
1 0.017 0.038 0.135 7.3 0.6 ?
2 0.000 0.000 0.500 342.9 85.5 '2 C3H7NO'
3 -0.017 -0.038 0.865 7.3 0.6 ?
4 0.500 0.000 0.000 404.1 78.5 '2 C3H7NO'
5 0.208 0.830 0.788 16.2 0.0 ?
6 0.792 0.170 0.212 16.2 0.0 ?
